data_7708952
loop_
_publ_author_name
'Schmorl, Sara'
'B\"orner, Martin'
'Kersting, Berthold'

_publ_section_title
;
 Stable thiolate adducts of Rh<sub>2</sub>(OAc)<sub>4</sub> - assembly of
 hexametallic Ni<sub>4</sub>Rh<sub>2</sub> complexes.
;
_journal_issue 1
_journal_name_full 'Dalton transactions (Cambridge, England : 2003)'
_journal_page_first 59
_journal_page_last 62
_journal_paper_doi 10.1039/d1dt03509f
_journal_volume 51
_journal_year 2021
_chemical_formula_moiety '2(C42 H70 F N6 Ni2 O4 Rh S2), 2(Cl O4), 4(C3 H7 N O)'
_chemical_formula_sum 'C96 H168 Cl2 F2 N16 Ni4 O20 Rh2 S4'
_chemical_formula_weight 2544.25
_space_group_crystal_system monoclinic
_space_group_IT_number 14
_space_group_name_Hall '-P 2ybc'
_space_group_name_H-M_alt 'P 1 21/c 1'
_atom_sites_solution_hydrogens geom
_audit_block_doi 10.5517/ccdc.csd.cc28zp21
_audit_creation_date 2021-10-05
_audit_creation_method
;
Olex2 1.5
(compiled 2021.08.20 svn.r13c46975 for OlexSys, GUI svn.r6405)
;
_audit_update_record
;
2021-11-12 deposited with the CCDC.	2021-11-26 downloaded from the CCDC.
;
_cell_angle_alpha 90
_cell_angle_beta 108.3780(10)
_cell_angle_gamma 90
_cell_formula_units_Z 4
_cell_length_a 25.5460(2)
_cell_length_b 18.12490(10)
_cell_length_c 27.9275(2)
_cell_measurement_reflns_used 141607
_cell_measurement_temperature 180
_cell_measurement_theta_max 71.11
_cell_measurement_theta_min 3.04
_cell_volume 12271.44(16)
_computing_cell_refinement
;
X-Area Recipe 1.33.0.0 (STOE, 2015)
;
_computing_data_collection
;
X-Area Pilatus3_SV 1.31.144.0 (STOE, 2018)
;
_computing_data_reduction
;
X-Area Integrate 1.77.0.0 (STOE, 2019)
X-Area LANA 1.77.1.0 (STOE, 2019)
;
_computing_molecular_graphics 'Olex2 1.5 (Dolomanov et al., 2009)'
_computing_publication_material 'Olex2 1.5 (Dolomanov et al., 2009)'
_computing_structure_refinement 'SHELXL 2018/3 (Sheldrick, 2015)'
_computing_structure_solution 'SHELXT 2018/2 (Sheldrick, 2018)'
_diffrn_ambient_temperature 180.00
_diffrn_detector_area_resol_mean 5.81
_diffrn_detector_type 'DECTRIS PILATUS 300K'
_diffrn_measured_fraction_theta_full 0.996
_diffrn_measured_fraction_theta_max 0.984
_diffrn_measurement_details
;
 3950 frames, detector distance = 60 mm
;
_diffrn_measurement_device 'Eulerian 4-circle diffractometer'
_diffrn_measurement_device_type 'STOE STADIVARI'
_diffrn_measurement_method 'rotation method, \w scans'
_diffrn_radiation_type CuK\a
_diffrn_radiation_wavelength 1.54186
_diffrn_reflns_av_R_equivalents 0.0331
_diffrn_reflns_av_unetI/netI 0.0289
_diffrn_reflns_Laue_measured_fraction_full 0.996
_diffrn_reflns_Laue_measured_fraction_max 0.984
_diffrn_reflns_limit_h_max 31
_diffrn_reflns_limit_h_min -13
_diffrn_reflns_limit_k_max 22
_diffrn_reflns_limit_k_min -20
_diffrn_reflns_limit_l_max 23
_diffrn_reflns_limit_l_min -34
_diffrn_reflns_number 147300
_diffrn_reflns_point_group_measured_fraction_full 0.996
_diffrn_reflns_point_group_measured_fraction_max 0.984
_diffrn_reflns_theta_full 67.686
_diffrn_reflns_theta_max 70.767
_diffrn_reflns_theta_min 3.183
_exptl_absorpt_coefficient_mu 4.387
_exptl_absorpt_correction_T_max 0.0219
_exptl_absorpt_correction_T_min 0.0029
_exptl_absorpt_correction_type multi-scan
_exptl_absorpt_process_details
;
STOE X-Red32, absorption correction by Gaussian integration, analogous to
P. Coppens in: F. R. Ahmed (Editor), "Crystallographic Computing", Munksgaard,
Copenhagen (1970), 255 - 270. Afterwards scaling of reflection intensities was
performed within STOE LANA. J. Koziskova, F. Hahn, J. Richter, J. Kozisek, Acta
Chimica Slovaca, vol. 9, no. 2, 2016, pp. 136 - 140.
Finally a spherical absorption correction was done within STOE LANA.
;
_exptl_crystal_colour green
_exptl_crystal_density_diffrn 1.377
_exptl_crystal_density_method 'not measured'
_exptl_crystal_description prism
_exptl_crystal_F_000 5336
_exptl_crystal_size_max 0.428
_exptl_crystal_size_mid 0.357
_exptl_crystal_size_min 0.313
_refine_diff_density_max 1.100
_refine_diff_density_min -0.782
_refine_diff_density_rms 0.069
_refine_ls_extinction_method none
_refine_ls_goodness_of_fit_ref 1.048
_refine_ls_hydrogen_treatment constr
_refine_ls_matrix_type full
_refine_ls_number_parameters 1385
_refine_ls_number_reflns 23253
_refine_ls_number_restraints 361
_refine_ls_restrained_S_all 1.062
_refine_ls_R_factor_all 0.0559
_refine_ls_R_factor_gt 0.0462
_refine_ls_shift/su_max 0.002
_refine_ls_shift/su_mean 0.000
_refine_ls_structure_factor_coef Fsqd
_refine_ls_weighting_details 'w=1/[\s^2^(Fo^2^)+(0.0794P)^2^+3.2886P] where P=(Fo^2^+2Fc^2^)/3'
_refine_ls_weighting_scheme calc
_refine_ls_wR_factor_gt 0.1260
_refine_ls_wR_factor_ref 0.1300
_reflns_Friedel_coverage 0.000
_reflns_number_gt 18645
_reflns_number_total 23253
_reflns_threshold_expression 'I > 2\s(I)'
_cod_data_source_file d1dt03509f2.cif
_cod_data_source_block shelx
_cod_depositor_comments 'Adding full bibliography for 7708952.cif.'
_cod_database_code 7708952
_shelx_shelxl_version_number 2018/3
_shelx_space_group_comment
;
The symmetry employed for this shelxl refinement is uniquely defined
by the following loop, which should always be used as a source of
symmetry information in preference to the above space-group names.
They are only intended as comments.
;
_shelx_estimated_absorpt_t_max 0.341
_shelx_estimated_absorpt_t_min 0.255
_olex2_refinement_description
;
1. Fixed Uiso
 At 1.2 times of:
  All C(H) groups, All C(H,H) groups, All N(H) groups
 At 1.5 times of:
  All C(H,H,H) groups
2. Restrained distances
 N15-C94
 1.46 with sigma of 0.02
 C96-O19
 1.22 with sigma of 0.02
 C96-N15
 1.36 with sigma of 0.02
 N15-C95
 1.45 with sigma of 0.02
 N13-C88
 1.46 with sigma of 0.02
 C90-N13
 1.36 with sigma of 0.02
 N13-C89
 1.45 with sigma of 0.02
 C90-O17
 1.22 with sigma of 0.02
 C96-C94
 2.45 with sigma of 0.04
 C96-C95
 2.46 with sigma of 0.04
 C90-C89
 2.46 with sigma of 0.04
 C90-C88
 2.45 with sigma of 0.04
 C73-C74 \\sim C73-C76 \\sim C73-C75
 with sigma of 0.02
 Cl2A-O13A \\sim Cl2A-O14A \\sim Cl2A-O15A \\sim Cl2A-O16A
 with sigma of 0.02
 C74-C76 \\sim C74-C75 \\sim C76-C75
 with sigma of 0.02
 O13A-O14A \\sim O13A-O15A \\sim O13A-O16A \\sim O14A-O15A \\sim O14A-O16A
\\sim O15A-O16A
 with sigma of 0.02
 Cl2-O13 \\sim Cl2-O14 \\sim Cl2-O15 \\sim Cl2-O16
 with sigma of 0.02
 O13-O14 \\sim O13-O15 \\sim O13-O16 \\sim O14-O15 \\sim O14-O16 \\sim O15-O16
 with sigma of 0.02
 Cl1-O9 \\sim Cl1-O10 \\sim Cl1-O11 \\sim Cl1-O12
 with sigma of 0.02
 O9-O10 \\sim O9-O11 \\sim O9-O12 \\sim O10-O11 \\sim O10-O12 \\sim O11-O12
 with sigma of 0.02
 N15-C95 \\sim N15-C94
 with sigma of 0.02
 N13-C89 \\sim N13-C88
 with sigma of 0.02
3. Restrained planarity
 O19, N15, C94, C95, C96
 with sigma of 0.1
 O17, N13, C88, C89, C90
 with sigma of 0.1
4. Rigid bond restraints
 C73, C74, C75, C76
 with sigma for 1-2 distances of 0.01 and sigma for 1-3 distances of 0.01
 Cl2A, O13A, O14A, O15A, O16A
 with sigma for 1-2 distances of 0.01 and sigma for 1-3 distances of 0.01
 Cl2, O13, O14, O15, O16
 with sigma for 1-2 distances of 0.01 and sigma for 1-3 distances of 0.01
5. Uiso/Uaniso restraints and constraints
C73 \\sim C74 \\sim C75 \\sim C76: within 2A with sigma of 0.04 and sigma for
terminal atoms of 0.08 within 2A
C43 \\sim C44 \\sim C45 \\sim C46 \\sim C47 \\sim C48: within 2A with sigma of
0.04 and sigma for terminal atoms of 0.08 within 2A
Cl2A \\sim O13A \\sim O14A \\sim O15A \\sim O16A: within 2A with sigma of 0.04
and sigma for terminal atoms of 0.08 within 2A
Cl2 \\sim O13 \\sim O14 \\sim O15 \\sim O16: within 2A with sigma of 0.04 and
sigma for terminal atoms of 0.08 within 2A
O19 \\sim N15 \\sim C94 \\sim C95 \\sim C96: within 2A with sigma of 0.04 and
sigma for terminal atoms of 0.08 within 2A
Cl1 \\sim O9 \\sim O10 \\sim O11 \\sim O12: within 2A with sigma of 0.04 and
sigma for terminal atoms of 0.08 within 2A
O17 \\sim N13 \\sim C88 \\sim C89 \\sim C90: within 2A with sigma of 0.04 and
sigma for terminal atoms of 0.08 within 2A
6. Rigid body (RIGU) restrains
 O19, N15, C94, C95, C96
 with sigma for 1-2 distances of 0.004 and sigma for 1-3 distances of 0.004
 Cl1, O9, O10, O11, O12
 with sigma for 1-2 distances of 0.004 and sigma for 1-3 distances of 0.004
 O17, N13, C88, C89, C90
 with sigma for 1-2 distances of 0.004 and sigma for 1-3 distances of 0.004
7. Others
 Sof(Cl2A)=Sof(O13A)=Sof(O14A)=Sof(O15A)=Sof(O16A)=1-FVAR(1)
 Sof(Cl2)=Sof(O13)=Sof(O14)=Sof(O15)=Sof(O16)=FVAR(1)
8.a Ternary CH refined with riding coordinates:
 N1(H1), N3(H3), N4(H4), N6(H6), N7(H7), N9(H9), N10(H10), N12(H12)
8.b Secondary CH2 refined with riding coordinates:
 C3(H3A,H3B), C7(H7A,H7B), C9(H9A,H9B), C10(H10A,H10B), C12(H12A,H12B),
 C13(H13A,H13B), C14(H14A,H14B), C15(H15A,H15B), C22(H22A,H22B), C23(H23A,H23B),
  C24(H24A,H24B), C25(H25A,H25B), C27(H27A,H27B), C28(H28A,H28B), C29(H29A,
 H29B), C30(H30A,H30B), C49(H49A,H49B), C50(H50A,H50B), C51(H51A,H51B),
 C52(H52A,H52B), C54(H54A,H54B), C55(H55A,H55B), C56(H56A,H56B), C57(H57A,H57B),
  C64(H64A,H64B), C65(H65A,H65B), C66(H66A,H66B), C67(H67A,H67B), C69(H69A,
 H69B), C70(H70A,H70B), C71(H71A,H71B), C72(H72A,H72B)
8.c Me refined with everything fixed:
 C76(H76A,H76B,H76C), C87(H87A,H87B,H87C), C94(H94A,H94B,H94C), C95(H95A,H95B,
 H95C)
8.d Aromatic/amide H refined with riding coordinates:
 C5(H5), C8(H8), C19(H19), C21(H21), C45(H45), C47(H47), C59(H59), C61(H61),
 C90(H90), C85(H85), C96(H96), C93(H93)
8.e Idealised Me refined as rotating group:
 C11(H11A,H11B,H11C), C26(H26A,H26B,H26C), C32(H32A,H32B,H32C), C33(H33A,H33B,
 H33C), C34(H34A,H34B,H34C), C36(H36A,H36B,H36C), C37(H37A,H37B,H37C), C38(H38A,
 H38B,H38C), C40(H40A,H40B,H40C), C42(H42A,H42B,H42C), C53(H53A,H53B,H53C),
 C68(H68A,H68B,H68C), C74(H74A,H74B,H74C), C75(H75A,H75B,H75C), C78(H78A,H78B,
 H78C), C79(H79A,H79B,H79C), C80(H80A,H80B,H80C), C82(H82A,H82B,H82C), C84(H84A,
 H84B,H84C), C88(H88A,H88B,H88C), C89(H89A,H89B,H89C), C86(H86A,H86B,H86C),
 C91(H91A,H91B,H91C), C92(H92A,H92B,H92C)
;
_smtbx_masks_void_probe_radius 1.2
_smtbx_masks_void_truncation_radius 1.2
_olex2_submission_special_instructions 'No special instructions were received'

loop_
_space_group_symop_operation_xyz
'x, y, z'
'-x, y+1/2, -z+1/2'
'-x, -y, -z'
'x, -y-1/2, z-1/2'

loop_
_atom_site_label
_atom_site_type_symbol
_atom_site_fract_x
_atom_site_fract_y
_atom_site_fract_z
_atom_site_U_iso_or_equiv
_atom_site_adp_type
_atom_site_occupancy
_atom_site_site_symmetry_order
_atom_site_calc_flag
_atom_site_refinement_flags_posn
_atom_site_refinement_flags_adp
_atom_site_refinement_flags_occupancy
_atom_site_disorder_assembly
_atom_site_disorder_group
Rh1 Rh 0.48660(2) 0.52670(2) 0.03409(2) 0.03783(7) Uani 1 1 d . . . . .
Ni1 Ni 0.44102(2) 0.70048(3) 0.14296(2) 0.03866(12) Uani 1 1 d . . . . .
Ni2 Ni 0.40996(2) 0.54423(3) 0.16635(2) 0.04002(13) Uani 1 1 d . . . . .
S1 S 0.46521(3) 0.58215(4) 0.11080(3) 0.03747(16) Uani 1 1 d . . . . .
S2 S 0.47354(3) 0.63108(4) 0.22349(3) 0.04048(17) Uani 1 1 d . . . . .
F1 F 0.37126(8) 0.64173(10) 0.13836(7) 0.0441(4) Uani 1 1 d . . . . .
O1 O 0.56695(10) 0.51551(15) 0.07611(9) 0.0493(6) Uani 1 1 d . . . . .
O2 O 0.50560(11) 0.62877(12) 0.01282(9) 0.0476(5) Uani 1 1 d . . . . .
O3 O 0.40748(10) 0.53518(13) -0.01356(9) 0.0464(5) Uani 1 1 d . . . . .
O4 O 0.46762(10) 0.42098(13) 0.04925(9) 0.0448(5) Uani 1 1 d . . . . .
N1 N 0.51941(12) 0.74701(15) 0.14833(10) 0.0413(6) Uani 1 1 d . . . . .
H1 H 0.537509 0.756342 0.185154 0.050 Uiso 1 1 calc R U . . .
N2 N 0.39554(13) 0.75628(16) 0.07247(10) 0.0464(6) Uani 1 1 d . . . . .
N3 N 0.41986(12) 0.79160(15) 0.17870(10) 0.0421(6) Uani 1 1 d . . . . .
H3 H 0.431981 0.835971 0.163698 0.050 Uiso 1 1 calc R U . . .
N4 N 0.36951(12) 0.52202(16) 0.22042(11) 0.0457(6) Uani 1 1 d . . . . .
H4 H 0.361882 0.467801 0.218542 0.055 Uiso 1 1 calc R U . . .
N5 N 0.34012(12) 0.48960(17) 0.11209(12) 0.0485(7) Uani 1 1 d . . . . .
N6 N 0.45974(11) 0.44805(15) 0.19009(11) 0.0420(6) Uani 1 1 d . . . . .
H6 H 0.477306 0.453473 0.227367 0.050 Uiso 1 1 calc R U . . .
C1 C 0.53168(13) 0.57099(17) 0.15518(11) 0.0377(6) Uani 1 1 d . . . . .
C2 C 0.54582(13) 0.50450(17) 0.18118(11) 0.0376(6) Uani 1 1 d . . . . .
C3 C 0.51789(16) 0.82032(19) 0.12379(14) 0.0498(8) Uani 1 1 d . . . . .
H3A H 0.555936 0.834771 0.125935 0.060 Uiso 1 1 calc R U . . .
H3B H 0.503627 0.857533 0.142485 0.060 Uiso 1 1 calc R U . . .
C4 C 0.63742(15) 0.5525(2) 0.22640(13) 0.0456(7) Uani 1 1 d . . . . .
C5 C 0.62259(14) 0.61732(19) 0.19904(13) 0.0443(7) Uani 1 1 d . . . . .
H5 H 0.648781 0.656194 0.204723 0.053 Uiso 1 1 calc R U . . .
C6 C 0.57110(14) 0.62758(18) 0.16375(12) 0.0406(7) Uani 1 1 d . . . . .
C7 C 0.55827(14) 0.69721(18) 0.13324(12) 0.0421(7) Uani 1 1 d . . . . .
H7A H 0.593080 0.724134 0.137110 0.051 Uiso 1 1 calc R U . . .
H7B H 0.541886 0.684234 0.097160 0.051 Uiso 1 1 calc R U . . .
C8 C 0.59824(14) 0.49597(18) 0.21638(13) 0.0428(7) Uani 1 1 d . . . . .
H8 H 0.607493 0.450516 0.233963 0.051 Uiso 1 1 calc R U . . .
C9 C 0.48228(17) 0.8208(2) 0.06901(15) 0.0586(10) Uani 1 1 d . . . . .
H9A H 0.489898 0.775349 0.052660 0.070 Uiso 1 1 calc R U . . .
H9B H 0.493103 0.863345 0.052020 0.070 Uiso 1 1 calc R U . . .
C10 C 0.42035(17) 0.8252(2) 0.06072(14) 0.0535(9) Uani 1 1 d . . . . .
H10A H 0.413468 0.865451 0.081942 0.064 Uiso 1 1 calc R U . . .
H10B H 0.401430 0.838407 0.025041 0.064 Uiso 1 1 calc R U . . .
C11 C 0.38960(18) 0.7035(2) 0.03037(13) 0.0586(10) Uani 1 1 d . . . . .
H11A H 0.364916 0.724504 -0.000972 0.088 Uiso 1 1 calc R U . . .
H11B H 0.374108 0.657045 0.037780 0.088 Uiso 1 1 calc R U . . .
H11C H 0.425852 0.694189 0.026530 0.088 Uiso 1 1 calc R U . . .
C12 C 0.33812(16) 0.7724(2) 0.07245(14) 0.0515(8) Uani 1 1 d . . . . .
H12A H 0.320352 0.725040 0.076034 0.062 Uiso 1 1 calc R U . . .
H12B H 0.317264 0.793244 0.039144 0.062 Uiso 1 1 calc R U . . .
C13 C 0.33250(16) 0.8248(2) 0.11301(14) 0.0514(8) Uani 1 1 d . . . . .
H13A H 0.349026 0.872728 0.108754 0.062 Uiso 1 1 calc R U . . .
H13B H 0.292758 0.833260 0.107529 0.062 Uiso 1 1 calc R U . . .
C14 C 0.35899(15) 0.7990(2) 0.16700(13) 0.0472(8) Uani 1 1 d . . . . .
H14A H 0.350944 0.834985 0.190434 0.057 Uiso 1 1 calc R U . . .
H14B H 0.343129 0.750850 0.171880 0.057 Uiso 1 1 calc R U . . .
C15 C 0.44921(15) 0.79554(18) 0.23403(12) 0.0448(7) Uani 1 1 d . . . . .
H15A H 0.446271 0.846387 0.245888 0.054 Uiso 1 1 calc R U . . .
H15B H 0.488802 0.784817 0.240267 0.054 Uiso 1 1 calc R U . . .
C16 C 0.42684(15) 0.74275(19) 0.26406(12) 0.0433(7) Uani 1 1 d . . . . .
C17 C 0.43267(14) 0.66599(18) 0.25907(12) 0.0410(7) Uani 1 1 d . . . . .
C18 C 0.40690(15) 0.61865(19) 0.28401(13) 0.0451(7) Uani 1 1 d . . . . .
C19 C 0.38027(15) 0.6474(2) 0.31651(13) 0.0466(8) Uani 1 1 d . . . . .
H19 H 0.364020 0.614222 0.334062 0.056 Uiso 1 1 calc R U . . .
C20 C 0.37663(14) 0.72225(19) 0.32414(12) 0.0440(7) Uani 1 1 d . . . . .
C21 C 0.39910(15) 0.76906(19) 0.29603(12) 0.0456(7) Uani 1 1 d . . . . .
H21 H 0.395245 0.820857 0.298896 0.055 Uiso 1 1 calc R U . . .
C22 C 0.40309(16) 0.53743(18) 0.27324(13) 0.0476(8) Uani 1 1 d . . . . .
H22A H 0.440636 0.517132 0.279529 0.057 Uiso 1 1 calc R U . . .
H22B H 0.386345 0.512507 0.296413 0.057 Uiso 1 1 calc R U . . .
C23 C 0.31467(16) 0.5593(2) 0.20712(15) 0.0541(9) Uani 1 1 d . . . . .
H23A H 0.318899 0.612058 0.199893 0.065 Uiso 1 1 calc R U . . .
H23B H 0.300281 0.556429 0.236093 0.065 Uiso 1 1 calc R U . . .
C24 C 0.27380(16) 0.5231(2) 0.16114(17) 0.0583(10) Uani 1 1 d . . . . .
H24A H 0.237217 0.546224 0.155440 0.070 Uiso 1 1 calc R U . . .
H24B H 0.270388 0.470402 0.168929 0.070 Uiso 1 1 calc R U . . .
C25 C 0.28830(15) 0.5279(2) 0.11219(16) 0.0566(9) Uani 1 1 d . . . . .
H25A H 0.257247 0.507071 0.084617 0.068 Uiso 1 1 calc R U . . .
H25B H 0.291494 0.580700 0.104346 0.068 Uiso 1 1 calc R U . . .
C26 C 0.34447(17) 0.5001(2) 0.06126(15) 0.0573(9) Uani 1 1 d . . . . .
H26A H 0.311485 0.480151 0.036143 0.086 Uiso 1 1 calc R U . . .
H26B H 0.377220 0.474338 0.058742 0.086 Uiso 1 1 calc R U . . .
H26C H 0.347604 0.552897 0.055023 0.086 Uiso 1 1 calc R U . . .
C27 C 0.33501(15) 0.4090(2) 0.12010(16) 0.0537(9) Uani 1 1 d . . . . .
H27A H 0.307448 0.388061 0.089796 0.064 Uiso 1 1 calc R U . . .
H27B H 0.320848 0.401970 0.148946 0.064 Uiso 1 1 calc R U . . .
C28 C 0.38862(15) 0.3661(2) 0.13031(15) 0.0526(9) Uani 1 1 d . . . . .
H28A H 0.379784 0.312962 0.125109 0.063 Uiso 1 1 calc R U . . .
H28B H 0.406735 0.381274 0.105321 0.063 Uiso 1 1 calc R U . . .
C29 C 0.42905(15) 0.37675(19) 0.18284(14) 0.0487(8) Uani 1 1 d . . . . .
H29A H 0.408631 0.373878 0.207595 0.058 Uiso 1 1 calc R U . . .
H29B H 0.456008 0.335729 0.190117 0.058 Uiso 1 1 calc R U . . .
C30 C 0.50625(13) 0.44080(18) 0.16884(12) 0.0398(7) Uani 1 1 d . . . . .
H30A H 0.490898 0.436108 0.131705 0.048 Uiso 1 1 calc R U . . .
H30B H 0.526761 0.394879 0.181935 0.048 Uiso 1 1 calc R U . . .
C31 C 0.69532(16) 0.5430(2) 0.26486(16) 0.0559(9) Uani 1 1 d . . . . .
C32 C 0.7005(2) 0.4742(3) 0.2959(2) 0.0940(19) Uani 1 1 d . . . . .
H32A H 0.675824 0.477376 0.316454 0.141 Uiso 1 1 calc R U . . .
H32B H 0.738666 0.468885 0.317921 0.141 Uiso 1 1 calc R U . . .
H32C H 0.690409 0.431284 0.273453 0.141 Uiso 1 1 calc R U . . .
C33 C 0.7370(2) 0.5373(5) 0.2359(3) 0.124(3) Uani 1 1 d . . . . .
H33A H 0.724982 0.499163 0.209824 0.186 Uiso 1 1 calc R U . . .
H33B H 0.773274 0.524332 0.259241 0.186 Uiso 1 1 calc R U . . .
H33C H 0.739305 0.584861 0.219933 0.186 Uiso 1 1 calc R U . . .
C34 C 0.7093(3) 0.6084(3) 0.2999(3) 0.117(3) Uani 1 1 d . . . . .
H34A H 0.716722 0.651323 0.281777 0.176 Uiso 1 1 calc R U . . .
H34B H 0.742010 0.597093 0.328605 0.176 Uiso 1 1 calc R U . . .
H34C H 0.678141 0.619188 0.312207 0.176 Uiso 1 1 calc R U . . .
C35 C 0.34731(15) 0.7548(2) 0.35940(12) 0.0468(8) Uani 1 1 d . . . . .
C36 C 0.2976(2) 0.7991(4) 0.32811(18) 0.0917(19) Uani 1 1 d . . . . .
H36A H 0.309562 0.836183 0.308214 0.138 Uiso 1 1 calc R U . . .
H36B H 0.280426 0.823829 0.350601 0.138 Uiso 1 1 calc R U . . .
H36C H 0.270769 0.765913 0.305383 0.138 Uiso 1 1 calc R U . . .
C37 C 0.3284(2) 0.6955(2) 0.38919(17) 0.0658(11) Uani 1 1 d . . . . .
H37A H 0.302518 0.662098 0.365726 0.099 Uiso 1 1 calc R U . . .
H37B H 0.310166 0.718896 0.411299 0.099 Uiso 1 1 calc R U . . .
H37C H 0.360480 0.667450 0.409645 0.099 Uiso 1 1 calc R U . . .
C38 C 0.3871(2) 0.8061(3) 0.39758(16) 0.0691(12) Uani 1 1 d . . . . .
H38A H 0.419341 0.777844 0.417508 0.104 Uiso 1 1 calc R U . . .
H38B H 0.368396 0.827306 0.420061 0.104 Uiso 1 1 calc R U . . .
H38C H 0.399021 0.845766 0.379564 0.104 Uiso 1 1 calc R U . . .
C39 C 0.60233(15) 0.4910(2) 0.05728(13) 0.0455(7) Uani 1 1 d . . . . .
C40 C 0.66104(16) 0.4963(3) 0.08972(15) 0.0606(10) Uani 1 1 d . . . . .
H40A H 0.675849 0.544698 0.084967 0.091 Uiso 1 1 calc R U . . .
H40B H 0.682610 0.457457 0.080322 0.091 Uiso 1 1 calc R U . . .
H40C H 0.663258 0.490402 0.125182 0.091 Uiso 1 1 calc R U . . .
C41 C 0.52471(15) 0.6330(2) -0.02346(13) 0.0457(7) Uani 1 1 d . . . . .
C42 C 0.5409(2) 0.7077(2) -0.03663(18) 0.0638(11) Uani 1 1 d . . . . .
H42A H 0.522730 0.745643 -0.022433 0.096 Uiso 1 1 calc R U . . .
H42B H 0.529501 0.713041 -0.073409 0.096 Uiso 1 1 calc R U . . .
H42C H 0.580975 0.713454 -0.022690 0.096 Uiso 1 1 calc R U . . .
Rh2 Rh 1.01451(2) 0.53610(2) 0.03856(2) 0.05110(8) Uani 1 1 d . . . . .
Ni3 Ni 1.07756(3) 0.59558(4) 0.21736(2) 0.05783(18) Uani 1 1 d . . . . .
Ni4 Ni 1.08747(2) 0.73121(4) 0.15468(2) 0.04609(14) Uani 1 1 d . . . . .
S3 S 1.03797(4) 0.61357(6) 0.12236(3) 0.0522(2) Uani 1 1 d . . . . .
S4 S 1.03808(4) 0.72064(7) 0.21730(4) 0.0629(3) Uani 1 1 d . . . . .
F2 F 1.13826(8) 0.65845(11) 0.20413(7) 0.0480(4) Uani 1 1 d . . . . .
O5 O 0.93413(11) 0.56113(18) 0.02559(10) 0.0635(7) Uani 1 1 d . . . . .
O6 O 1.00806(11) 0.44235(17) 0.07692(10) 0.0603(7) Uani 1 1 d . . . . .
O7 O 1.09423(10) 0.50528(15) 0.04645(9) 0.0526(6) Uani 1 1 d . . . . .
O8 O 1.01865(11) 0.62530(16) -0.00562(10) 0.0575(6) Uani 1 1 d . . . . .
N7 N 1.00648(18) 0.5361(3) 0.21943(15) 0.0876(15) Uani 1 1 d . . . . .
H7 H 0.988966 0.568039 0.239329 0.105 Uiso 1 1 calc R U . . .
N8 N 1.12792(16) 0.4973(2) 0.22148(12) 0.0618(9) Uani 1 1 d . . . . .
N9 N 1.10931(16) 0.5966(2) 0.29688(12) 0.0663(10) Uani 1 1 d . . . . .
H9 H 1.103085 0.545593 0.307668 0.080 Uiso 1 1 calc R U . . .
N10 N 1.12700(12) 0.82888(17) 0.18995(10) 0.0460(6) Uani 1 1 d . . . . .
H10 H 1.126918 0.863211 0.161897 0.055 Uiso 1 1 calc R U . . .
N11 N 1.14723(12) 0.73185(16) 0.11279(10) 0.0437(6) Uani 1 1 d . . . . .
N12 N 1.02560(13) 0.7929(2) 0.10071(12) 0.0598(8) Uani 1 1 d . . . . .
H12 H 1.009645 0.825912 0.121212 0.072 Uiso 1 1 calc R U . . .
C43 C 0.97110(16) 0.6416(3) 0.12085(17) 0.0684(13) Uani 1 1 d . U . . .
C44 C 0.94823(17) 0.7068(3) 0.09675(19) 0.0748(14) Uani 1 1 d . U . . .
C45 C 0.8968(2) 0.7289(4) 0.0989(3) 0.108(2) Uani 1 1 d . U . . .
H45 H 0.881501 0.773599 0.082683 0.130 Uiso 1 1 calc R U . . .
C46 C 0.8670(2) 0.6891(5) 0.1233(4) 0.134(3) Uani 1 1 d . U . . .
C47 C 0.8897(2) 0.6240(5) 0.1454(3) 0.121(3) Uani 1 1 d . U . . .
H47 H 0.869405 0.594967 0.161706 0.145 Uiso 1 1 calc R U . . .
C48 C 0.94145(19) 0.5982(4) 0.1453(2) 0.0844(18) Uani 1 1 d . U . . .
C49 C 0.9635(2) 0.5269(4) 0.1697(2) 0.0846(17) Uani 1 1 d . . . . .
H49A H 0.932725 0.497431 0.174134 0.102 Uiso 1 1 calc R U . . .
H49B H 0.979322 0.498929 0.147037 0.102 Uiso 1 1 calc R U . . .
C50 C 1.0157(3) 0.4650(4) 0.2459(2) 0.115(3) Uani 1 1 d . . . . .
H50A H 0.979594 0.441485 0.241774 0.137 Uiso 1 1 calc R U . . .
H50B H 1.033784 0.473907 0.282359 0.137 Uiso 1 1 calc R U . . .
C51 C 1.0513(3) 0.4120(4) 0.2269(2) 0.106(2) Uani 1 1 d . . . . .
H51A H 1.046068 0.361370 0.237946 0.127 Uiso 1 1 calc R U . . .
H51B H 1.038408 0.412527 0.189589 0.127 Uiso 1 1 calc R U . . .
C52 C 1.1121(2) 0.4303(3) 0.24539(19) 0.0852(16) Uani 1 1 d . . . . .
H52A H 1.123444 0.437868 0.282355 0.102 Uiso 1 1 calc R U . . .
H52B H 1.132863 0.387352 0.238922 0.102 Uiso 1 1 calc R U . . .
C53 C 1.1266(2) 0.4772(2) 0.16997(15) 0.0642(11) Uani 1 1 d . . . . .
H53A H 1.089212 0.462080 0.150308 0.096 Uiso 1 1 calc R U . . .
H53B H 1.152260 0.436355 0.171567 0.096 Uiso 1 1 calc R U . . .
H53C H 1.137630 0.519884 0.153798 0.096 Uiso 1 1 calc R U . . .
C54 C 1.18621(19) 0.5167(2) 0.24933(15) 0.0607(10) Uani 1 1 d . . . . .
H54A H 1.197357 0.557661 0.231223 0.073 Uiso 1 1 calc R U . . .
H54B H 1.209602 0.473646 0.247997 0.073 Uiso 1 1 calc R U . . .
C55 C 1.1987(2) 0.5391(3) 0.30427(17) 0.0710(12) Uani 1 1 d . . . . .
H55A H 1.189158 0.497238 0.322683 0.085 Uiso 1 1 calc R U . . .
H55B H 1.239006 0.547172 0.318678 0.085 Uiso 1 1 calc R U . . .
C56 C 1.16993(19) 0.6068(3) 0.31453(15) 0.0649(11) Uani 1 1 d . . . . .
H56A H 1.182527 0.617200 0.351207 0.078 Uiso 1 1 calc R U . . .
H56B H 1.179657 0.649722 0.297088 0.078 Uiso 1 1 calc R U . . .
C57 C 1.0813(2) 0.6462(3) 0.32313(16) 0.0755(14) Uani 1 1 d . . . . .
H57A H 1.091643 0.631827 0.359118 0.091 Uiso 1 1 calc R U . . .
H57B H 1.040898 0.640171 0.308223 0.091 Uiso 1 1 calc R U . . .
C58 C 1.09621(18) 0.7262(3) 0.31948(15) 0.0629(11) Uani 1 1 d . . . . .
C59 C 1.12654(18) 0.7626(3) 0.36327(14) 0.0619(10) Uani 1 1 d . . . . .
H59 H 1.134211 0.737552 0.394605 0.074 Uiso 1 1 calc R U . . .
C60 C 1.14610(15) 0.8342(2) 0.36309(14) 0.0531(9) Uani 1 1 d . . . . .
C61 C 1.13647(15) 0.8671(2) 0.31595(13) 0.0518(9) Uani 1 1 d . . . . .
H61 H 1.151119 0.914845 0.314151 0.062 Uiso 1 1 calc R U . . .
C62 C 1.10568(15) 0.8318(2) 0.27095(13) 0.0510(8) Uani 1 1 d . . . . .
C63 C 1.08316(15) 0.7617(3) 0.27265(14) 0.0559(9) Uani 1 1 d . . . . .
C64 C 1.09872(16) 0.8695(2) 0.22145(13) 0.0525(9) Uani 1 1 d . . . . .
H64A H 1.058900 0.873472 0.202550 0.063 Uiso 1 1 calc R U . . .
H64B H 1.113909 0.920066 0.227893 0.063 Uiso 1 1 calc R U . . .
C65 C 1.18571(14) 0.8157(2) 0.21837(12) 0.0451(7) Uani 1 1 d . . . . .
H65A H 1.188690 0.773022 0.241217 0.054 Uiso 1 1 calc R U . . .
H65B H 1.200951 0.859450 0.239345 0.054 Uiso 1 1 calc R U . . .
C66 C 1.21933(15) 0.8005(2) 0.18313(14) 0.0477(8) Uani 1 1 d . . . . .
H66A H 1.216206 0.843971 0.160959 0.057 Uiso 1 1 calc R U . . .
H66B H 1.258559 0.796101 0.203871 0.057 Uiso 1 1 calc R U . . .
C67 C 1.20416(14) 0.7327(2) 0.15002(13) 0.0455(7) Uani 1 1 d . . . . .
H67A H 1.230979 0.727601 0.131230 0.055 Uiso 1 1 calc R U . . .
H67B H 1.208310 0.688941 0.172102 0.055 Uiso 1 1 calc R U . . .
C68 C 1.14292(15) 0.6604(2) 0.08574(14) 0.0505(8) Uani 1 1 d . . . . .
H68A H 1.145812 0.619714 0.109545 0.076 Uiso 1 1 calc R U . . .
H68B H 1.172813 0.656652 0.070861 0.076 Uiso 1 1 calc R U . . .
H68C H 1.107301 0.657718 0.058971 0.076 Uiso 1 1 calc R U . . .
C69 C 1.14158(17) 0.7921(2) 0.07600(14) 0.0550(9) Uani 1 1 d . . . . .
H69A H 1.164982 0.780719 0.054656 0.066 Uiso 1 1 calc R U . . .
H69B H 1.155699 0.838207 0.094597 0.066 Uiso 1 1 calc R U . . .
C70 C 1.0827(2) 0.8053(3) 0.04184(15) 0.0675(11) Uani 1 1 d . . . . .
H70A H 1.065886 0.757374 0.028268 0.081 Uiso 1 1 calc R U . . .
H70B H 1.083700 0.836263 0.012937 0.081 Uiso 1 1 calc R U . . .
C71 C 1.04600(19) 0.8434(3) 0.06910(16) 0.0666(11) Uani 1 1 d . . . . .
H71A H 1.067406 0.883477 0.090651 0.080 Uiso 1 1 calc R U . . .
H71B H 1.014009 0.866257 0.043566 0.080 Uiso 1 1 calc R U . . .
C72 C 0.97749(17) 0.7499(3) 0.06811(17) 0.0721(13) Uani 1 1 d . . . . .
H72A H 0.951092 0.784570 0.045461 0.086 Uiso 1 1 calc R U . . .
H72B H 0.990655 0.715774 0.046716 0.086 Uiso 1 1 calc R U . . .
C73 C 0.8099(3) 0.7183(5) 0.1219(5) 0.215(6) Uani 1 1 d D U . . .
C74 C 0.8126(4) 0.7939(5) 0.1393(5) 0.240(7) Uani 1 1 d D U . . .
H74A H 0.833140 0.795944 0.175401 0.360 Uiso 1 1 calc R U . . .
H74B H 0.775170 0.812722 0.133527 0.360 Uiso 1 1 calc R U . . .
H74C H 0.831381 0.824297 0.120647 0.360 Uiso 1 1 calc R U . . .
C75 C 0.7726(4) 0.7203(9) 0.0646(5) 0.342(9) Uani 1 1 d D U . . .
H75A H 0.741540 0.753974 0.060725 0.513 Uiso 1 1 calc R U . . .
H75B H 0.758589 0.670637 0.053839 0.513 Uiso 1 1 calc R U . . .
H75C H 0.794617 0.737506 0.043682 0.513 Uiso 1 1 calc R U . . .
C76 C 0.7795(4) 0.6654(6) 0.1428(6) 0.286(8) Uani 1 1 d D U . . .
H76A H 0.796119 0.663249 0.179509 0.430 Uiso 1 1 calc . U . . .
H76B H 0.781009 0.616512 0.128337 0.430 Uiso 1 1 calc . U . . .
H76C H 0.740949 0.681241 0.134380 0.430 Uiso 1 1 calc . U . . .
C77 C 1.17672(16) 0.8734(2) 0.41291(14) 0.0532(9) Uani 1 1 d . . . . .
C78 C 1.13766(19) 0.8810(3) 0.44438(16) 0.0699(12) Uani 1 1 d . . . . .
H78A H 1.105370 0.910120 0.425633 0.105 Uiso 1 1 calc R U . . .
H78B H 1.156844 0.905881 0.476249 0.105 Uiso 1 1 calc R U . . .
H78C H 1.125741 0.831937 0.451415 0.105 Uiso 1 1 calc R U . . .
C79 C 1.22715(19) 0.8275(3) 0.44247(16) 0.0711(12) Uani 1 1 d . . . . .
H79A H 1.214899 0.779439 0.450930 0.107 Uiso 1 1 calc R U . . .
H79B H 1.247317 0.853574 0.473577 0.107 Uiso 1 1 calc R U . . .
H79C H 1.251389 0.820369 0.421772 0.107 Uiso 1 1 calc R U . . .
C80 C 1.19600(18) 0.9499(2) 0.40463(15) 0.0611(10) Uani 1 1 d . . . . .
H80A H 1.218212 0.946941 0.381784 0.092 Uiso 1 1 calc R U . . .
H80B H 1.218354 0.970591 0.437034 0.092 Uiso 1 1 calc R U . . .
H80C H 1.163911 0.981566 0.389719 0.092 Uiso 1 1 calc R U . . .
C81 C 0.89826(16) 0.5380(2) -0.01355(15) 0.0576(10) Uani 1 1 d . . . . .
C82 C 0.84058(17) 0.5652(3) -0.02187(18) 0.0720(13) Uani 1 1 d . . . . .
H82A H 0.817630 0.524463 -0.016800 0.108 Uiso 1 1 calc R U . . .
H82B H 0.825319 0.583970 -0.056387 0.108 Uiso 1 1 calc R U . . .
H82C H 0.841136 0.604815 0.002139 0.108 Uiso 1 1 calc R U . . .
C83 C 0.99562(16) 0.3826(2) 0.05255(15) 0.0563(9) Uani 1 1 d . . . . .
C84 C 0.9995(2) 0.3137(3) 0.08429(17) 0.0706(12) Uani 1 1 d . . . . .
H84A H 1.038316 0.299863 0.099366 0.106 Uiso 1 1 calc R U . . .
H84B H 0.979470 0.273376 0.062935 0.106 Uiso 1 1 calc R U . . .
H84C H 0.983233 0.323472 0.111094 0.106 Uiso 1 1 calc R U . . .
Cl1 Cl 0.08835(12) 0.46644(13) 0.41189(7) 0.1555(11) Uani 1 1 d D U . . .
O9 O 0.1183(2) 0.4773(3) 0.37787(19) 0.142(2) Uani 1 1 d D U . . .
O10 O 0.1126(4) 0.4127(4) 0.4472(2) 0.240(4) Uani 1 1 d D U . . .
O11 O 0.0869(3) 0.5355(4) 0.4383(2) 0.188(3) Uani 1 1 d D U . . .
O12 O 0.0329(3) 0.4438(5) 0.3834(3) 0.232(4) Uani 1 1 d D U . . .
O17 O 0.3380(8) 1.0291(10) 0.0517(7) 0.470(14) Uani 1 1 d D U . . .
N13 N 0.2620(4) 0.9671(4) 0.0130(3) 0.148(3) Uani 1 1 d D U . . .
C88 C 0.2313(6) 0.9912(8) 0.0436(5) 0.258(8) Uani 1 1 d D U . . .
H88A H 0.198527 0.959927 0.037746 0.387 Uiso 1 1 calc R U . . .
H88B H 0.219827 1.042431 0.035245 0.387 Uiso 1 1 calc R U . . .
H88C H 0.253882 0.987921 0.079098 0.387 Uiso 1 1 calc R U . . .
C89 C 0.2333(6) 0.9191(7) -0.0252(4) 0.256(8) Uani 1 1 d D U . . .
H89A H 0.208536 0.947420 -0.053128 0.384 Uiso 1 1 calc R U . . .
H89B H 0.211588 0.884655 -0.012031 0.384 Uiso 1 1 calc R U . . .
H89C H 0.259500 0.891325 -0.037394 0.384 Uiso 1 1 calc R U . . .
C90 C 0.3181(6) 0.9804(7) 0.0204(6) 0.255(7) Uani 1 1 d D U . . .
H90 H 0.338776 0.954240 0.003040 0.306 Uiso 1 1 calc R U . . .
O18 O 0.14646(19) -0.0262(2) 0.13731(16) 0.1006(13) Uani 1 1 d . . . . .
N14 N 0.0833(3) 0.0586(4) 0.1002(3) 0.141(3) Uani 1 1 d . . . . .
C85 C 0.1134(6) 0.0187(5) 0.1280(6) 0.261(10) Uani 1 1 d . . . . .
H85 H 0.107631 0.028395 0.159350 0.314 Uiso 1 1 calc R U . . .
C86 C 0.0394(6) 0.1106(8) 0.0957(7) 0.319(11) Uani 1 1 d . . . . .
H86A H 0.004479 0.089586 0.074268 0.479 Uiso 1 1 calc R U . . .
H86B H 0.047134 0.156312 0.080459 0.479 Uiso 1 1 calc R U . . .
H86C H 0.036603 0.121195 0.129197 0.479 Uiso 1 1 calc R U . . .
C87 C 0.0767(12) 0.0366(12) 0.0489(5) 0.369(14) Uani 1 1 d . . . . .
H87A H 0.112701 0.036847 0.043404 0.553 Uiso 1 1 calc . U . . .
H87B H 0.051870 0.071133 0.025530 0.553 Uiso 1 1 calc . U . . .
H87C H 0.061002 -0.013228 0.043103 0.553 Uiso 1 1 calc . U . . .
O19 O 0.5667(6) 1.0375(7) 0.0367(5) 0.315(7) Uani 1 1 d D U . . .
N15 N 0.6243(3) 0.9340(5) 0.0635(3) 0.143(2) Uani 1 1 d D U . . .
C94 C 0.6712(8) 0.9604(10) 0.1033(5) 0.403(14) Uani 1 1 d D U . . .
H94A H 0.691829 0.995431 0.089430 0.604 Uiso 1 1 calc . U . . .
H94B H 0.695004 0.918720 0.118585 0.604 Uiso 1 1 calc . U . . .
H94C H 0.658682 0.985073 0.128968 0.604 Uiso 1 1 calc . U . . .
C95 C 0.6309(6) 0.8603(5) 0.0518(5) 0.220(6) Uani 1 1 d D U . . .
H95A H 0.599285 0.831382 0.053815 0.330 Uiso 1 1 calc . U . . .
H95B H 0.664838 0.840649 0.075774 0.330 Uiso 1 1 calc . U . . .
H95C H 0.633331 0.857242 0.017498 0.330 Uiso 1 1 calc . U . . .
C96 C 0.5783(7) 0.9732(8) 0.0354(7) 0.268(8) Uani 1 1 d D U . . .
H96 H 0.551538 0.944779 0.011048 0.321 Uiso 1 1 calc R U . . .
O20 O 0.54408(15) 0.45416(16) 0.31853(13) 0.0732(9) Uani 1 1 d . . . . .
N16 N 0.54615(19) 0.5647(2) 0.35688(14) 0.0742(11) Uani 1 1 d . . . . .
C91 C 0.5621(3) 0.6423(3) 0.3590(2) 0.104(2) Uani 1 1 d . . . . .
H91A H 0.592250 0.651707 0.390242 0.156 Uiso 1 1 calc R U . . .
H91B H 0.530422 0.673369 0.358078 0.156 Uiso 1 1 calc R U . . .
H91C H 0.574428 0.654003 0.329947 0.156 Uiso 1 1 calc R U . . .
C92 C 0.5194(3) 0.5377(4) 0.3922(2) 0.109(2) Uani 1 1 d . . . . .
H92A H 0.502783 0.489405 0.380928 0.164 Uiso 1 1 calc R U . . .
H92B H 0.490674 0.572463 0.393790 0.164 Uiso 1 1 calc R U . . .
H92C H 0.546793 0.532807 0.425725 0.164 Uiso 1 1 calc R U . . .
C93 C 0.55555(19) 0.5201(2) 0.32338(17) 0.0604(10) Uani 1 1 d . . . . .
H93 H 0.572783 0.540724 0.300891 0.072 Uiso 1 1 calc R U . . .
Cl2 Cl 0.32209(17) 0.3359(3) 0.26922(18) 0.0655(13) Uani 0.614(16) 1 d D U P A 1
O13 O 0.3113(4) 0.2910(6) 0.3041(4) 0.107(4) Uani 0.614(16) 1 d D U P A 1
O14 O 0.3031(5) 0.4059(4) 0.2676(7) 0.186(7) Uani 0.614(16) 1 d D U P A 1
O15 O 0.3793(3) 0.3416(8) 0.2801(4) 0.134(5) Uani 0.614(16) 1 d D U P A 1
O16 O 0.3012(7) 0.3052(8) 0.2214(4) 0.247(10) Uani 0.614(16) 1 d D U P A 1
Cl2A Cl 0.3198(5) 0.3321(6) 0.2644(4) 0.108(4) Uani 0.386(16) 1 d D U P A 2
O13A O 0.3627(8) 0.2943(10) 0.2568(9) 0.172(11) Uani 0.386(16) 1 d D U P A 2
O14A O 0.3409(10) 0.3860(11) 0.2991(8) 0.248(13) Uani 0.386(16) 1 d D U P A 2
O15A O 0.2912(9) 0.3669(13) 0.2221(7) 0.202(11) Uani 0.386(16) 1 d D U P A 2
O16A O 0.2891(8) 0.2853(10) 0.2805(9) 0.148(9) Uani 0.386(16) 1 d D U P A 2

loop_
_atom_site_aniso_label
_atom_site_aniso_U_11
_atom_site_aniso_U_22
_atom_site_aniso_U_33
_atom_site_aniso_U_23
_atom_site_aniso_U_13
_atom_site_aniso_U_12
Rh1 0.03572(13) 0.04313(12) 0.03566(12) -0.00255(9) 0.01272(10) 0.00325(9)
Ni1 0.0378(3) 0.0435(3) 0.0367(3) -0.0018(2) 0.0146(2) 0.0014(2)
Ni2 0.0345(3) 0.0438(3) 0.0435(3) -0.0040(2) 0.0147(2) -0.0012(2)
S1 0.0342(4) 0.0427(4) 0.0363(3) -0.0028(3) 0.0122(3) 0.0012(3)
S2 0.0398(4) 0.0457(4) 0.0385(4) -0.0020(3) 0.0161(3) -0.0005(3)
F1 0.0352(10) 0.0492(10) 0.0487(10) -0.0026(8) 0.0144(9) 0.0011(8)
O1 0.0381(13) 0.0661(15) 0.0435(12) -0.0090(11) 0.0126(11) 0.0059(11)
O2 0.0579(15) 0.0433(12) 0.0486(13) -0.0046(10) 0.0268(12) 0.0019(11)
O3 0.0370(12) 0.0605(14) 0.0426(12) -0.0049(10) 0.0137(10) 0.0068(10)
O4 0.0493(14) 0.0453(12) 0.0440(12) -0.0034(9) 0.0206(11) -0.0003(10)
N1 0.0415(15) 0.0411(14) 0.0437(14) 0.0007(11) 0.0167(13) -0.0008(11)
N2 0.0479(17) 0.0536(16) 0.0388(14) -0.0003(12) 0.0151(13) 0.0091(13)
N3 0.0454(16) 0.0440(14) 0.0410(14) -0.0016(11) 0.0196(13) 0.0014(12)
N4 0.0421(16) 0.0459(15) 0.0544(16) -0.0039(12) 0.0229(14) -0.0025(12)
N5 0.0361(15) 0.0566(17) 0.0527(16) -0.0074(13) 0.0141(13) -0.0058(13)
N6 0.0356(14) 0.0446(14) 0.0474(15) -0.0031(11) 0.0154(13) -0.0033(11)
C1 0.0343(16) 0.0441(16) 0.0361(15) -0.0024(12) 0.0129(13) 0.0008(13)
C2 0.0375(16) 0.0400(15) 0.0380(15) -0.0021(12) 0.0156(14) -0.0003(13)
C3 0.050(2) 0.0445(18) 0.061(2) 0.0046(15) 0.0265(18) 0.0008(15)
C4 0.0386(18) 0.0499(18) 0.0462(18) 0.0009(14) 0.0103(15) 0.0007(14)
C5 0.0360(17) 0.0459(17) 0.0496(18) -0.0014(14) 0.0118(15) -0.0029(14)
C6 0.0379(17) 0.0434(16) 0.0417(16) -0.0020(13) 0.0143(14) 0.0000(13)
C7 0.0376(17) 0.0477(17) 0.0436(17) 0.0020(13) 0.0163(15) 0.0001(14)
C8 0.0404(18) 0.0425(16) 0.0443(17) 0.0006(13) 0.0116(15) 0.0024(14)
C9 0.062(2) 0.064(2) 0.060(2) 0.0182(18) 0.033(2) 0.0116(19)
C10 0.063(2) 0.055(2) 0.0504(19) 0.0129(16) 0.0282(19) 0.0139(18)
C11 0.067(3) 0.069(2) 0.0361(17) -0.0029(16) 0.0102(18) 0.019(2)
C12 0.046(2) 0.061(2) 0.0462(18) 0.0015(16) 0.0115(16) 0.0103(16)
C13 0.046(2) 0.057(2) 0.055(2) 0.0045(16) 0.0208(17) 0.0120(16)
C14 0.047(2) 0.0495(18) 0.0497(19) -0.0033(15) 0.0215(17) 0.0037(15)
C15 0.052(2) 0.0439(17) 0.0409(17) -0.0045(13) 0.0180(16) -0.0053(15)
C16 0.0471(19) 0.0483(18) 0.0361(15) -0.0033(13) 0.0155(15) -0.0040(15)
C17 0.0410(17) 0.0441(17) 0.0386(15) -0.0031(13) 0.0138(14) -0.0011(13)
C18 0.0476(19) 0.0485(18) 0.0422(17) -0.0002(14) 0.0184(16) 0.0004(15)
C19 0.050(2) 0.0519(19) 0.0426(17) -0.0008(14) 0.0215(16) -0.0029(15)
C20 0.0420(18) 0.0533(19) 0.0375(16) -0.0051(14) 0.0136(15) -0.0016(15)
C21 0.049(2) 0.0473(18) 0.0415(17) -0.0072(14) 0.0161(16) -0.0023(15)
C22 0.055(2) 0.0458(18) 0.0495(19) 0.0022(14) 0.0271(17) -0.0002(15)
C23 0.045(2) 0.060(2) 0.066(2) -0.0047(18) 0.0296(19) 0.0016(17)
C24 0.0376(19) 0.063(2) 0.078(3) -0.0110(19) 0.023(2) -0.0015(17)
C25 0.0339(18) 0.064(2) 0.066(2) -0.0113(18) 0.0074(18) -0.0028(16)
C26 0.045(2) 0.073(2) 0.052(2) -0.0095(18) 0.0115(18) -0.0109(18)
C27 0.0411(19) 0.055(2) 0.067(2) -0.0153(17) 0.0186(18) -0.0098(16)
C28 0.0438(19) 0.0499(19) 0.065(2) -0.0147(17) 0.0190(18) -0.0088(16)
C29 0.0441(19) 0.0445(18) 0.061(2) -0.0022(15) 0.0213(17) -0.0057(15)
C30 0.0365(16) 0.0427(16) 0.0409(16) 0.0004(13) 0.0134(14) -0.0002(13)
C31 0.042(2) 0.056(2) 0.060(2) 0.0038(17) 0.0024(18) -0.0018(16)
C32 0.060(3) 0.088(4) 0.105(4) 0.032(3) -0.016(3) -0.006(3)
C33 0.046(3) 0.216(9) 0.102(5) 0.020(5) 0.012(3) 0.018(4)
C34 0.110(5) 0.070(3) 0.110(5) -0.011(3) -0.052(4) 0.001(3)
C35 0.049(2) 0.0557(19) 0.0382(16) -0.0052(14) 0.0167(16) 0.0027(16)
C36 0.074(3) 0.148(5) 0.059(3) 0.010(3) 0.029(3) 0.047(3)
C37 0.082(3) 0.066(2) 0.067(2) -0.015(2) 0.048(2) -0.013(2)
C38 0.088(3) 0.075(3) 0.055(2) -0.019(2) 0.037(2) -0.022(2)
C39 0.0403(18) 0.0515(18) 0.0456(18) -0.0014(14) 0.0148(15) 0.0049(15)
C40 0.042(2) 0.082(3) 0.056(2) -0.005(2) 0.0119(18) 0.0052(19)
C41 0.0427(18) 0.0517(19) 0.0447(17) -0.0011(14) 0.0167(16) 0.0017(15)
C42 0.080(3) 0.049(2) 0.078(3) -0.0062(18) 0.046(2) -0.006(2)
Rh2 0.03490(14) 0.07240(19) 0.04348(14) -0.01606(12) 0.00875(11) -0.00821(12)
Ni3 0.0478(4) 0.0834(5) 0.0452(3) -0.0131(3) 0.0189(3) -0.0274(3)
Ni4 0.0317(3) 0.0653(4) 0.0395(3) -0.0083(3) 0.0087(2) 0.0009(3)
S3 0.0323(4) 0.0793(6) 0.0447(4) -0.0156(4) 0.0114(4) -0.0087(4)
S4 0.0369(5) 0.1025(8) 0.0511(5) -0.0255(5) 0.0165(4) -0.0143(5)
F2 0.0367(10) 0.0620(12) 0.0439(10) -0.0002(9) 0.0106(9) -0.0089(9)
O5 0.0378(14) 0.095(2) 0.0548(15) -0.0269(15) 0.0100(12) -0.0057(14)
O6 0.0479(15) 0.0815(19) 0.0492(14) -0.0156(13) 0.0119(12) -0.0135(14)
O7 0.0343(12) 0.0699(16) 0.0486(13) -0.0134(12) 0.0060(11) -0.0086(11)
O8 0.0450(14) 0.0721(17) 0.0500(14) -0.0133(12) 0.0073(12) 0.0008(12)
N7 0.067(3) 0.139(4) 0.067(2) -0.034(2) 0.036(2) -0.057(3)
N8 0.068(2) 0.066(2) 0.0472(17) 0.0006(15) 0.0114(16) -0.0225(17)
N9 0.075(2) 0.082(2) 0.0469(17) -0.0103(16) 0.0251(17) -0.036(2)
N10 0.0370(15) 0.0607(17) 0.0385(14) -0.0040(12) 0.0092(12) 0.0067(13)
N11 0.0400(15) 0.0513(15) 0.0401(14) -0.0044(12) 0.0131(12) -0.0008(12)
N12 0.0417(17) 0.080(2) 0.0499(17) -0.0143(16) 0.0031(15) 0.0131(16)
C43 0.0321(19) 0.105(4) 0.066(3) -0.041(2) 0.0128(19) -0.013(2)
C44 0.0322(19) 0.107(4) 0.079(3) -0.046(3) 0.010(2) -0.004(2)
C45 0.040(2) 0.120(5) 0.155(6) -0.072(4) 0.018(3) 0.001(3)
C46 0.045(3) 0.138(6) 0.230(9) -0.088(6) 0.059(4) -0.026(4)
C47 0.056(3) 0.165(7) 0.162(6) -0.096(6) 0.062(4) -0.052(4)
C48 0.045(2) 0.129(5) 0.086(3) -0.060(3) 0.030(2) -0.036(3)
C49 0.055(3) 0.127(5) 0.079(3) -0.042(3) 0.032(3) -0.048(3)
C50 0.115(5) 0.166(6) 0.067(3) -0.014(3) 0.035(3) -0.102(5)
C51 0.134(6) 0.107(4) 0.074(3) -0.004(3) 0.029(4) -0.076(4)
C52 0.105(4) 0.076(3) 0.065(3) 0.007(2) 0.012(3) -0.039(3)
C53 0.070(3) 0.066(2) 0.050(2) -0.0040(18) 0.009(2) -0.009(2)
C54 0.064(3) 0.059(2) 0.053(2) 0.0044(17) 0.009(2) -0.0099(19)
C55 0.072(3) 0.075(3) 0.054(2) 0.004(2) 0.004(2) -0.020(2)
C56 0.067(3) 0.079(3) 0.0431(19) -0.0012(18) 0.0080(19) -0.025(2)
C57 0.084(3) 0.103(4) 0.050(2) -0.017(2) 0.037(2) -0.043(3)
C58 0.056(2) 0.091(3) 0.049(2) -0.0171(19) 0.0278(19) -0.024(2)
C59 0.056(2) 0.091(3) 0.0428(19) -0.0090(19) 0.0209(18) -0.014(2)
C60 0.0391(19) 0.077(2) 0.0466(19) -0.0128(17) 0.0181(16) -0.0051(17)
C61 0.0363(18) 0.074(2) 0.0454(18) -0.0137(17) 0.0135(16) 0.0048(16)
C62 0.0360(18) 0.074(2) 0.0438(18) -0.0108(16) 0.0143(15) 0.0034(17)
C63 0.0369(19) 0.085(3) 0.049(2) -0.0170(18) 0.0185(17) -0.0101(18)
C64 0.046(2) 0.065(2) 0.0450(18) -0.0096(16) 0.0118(16) 0.0100(17)
C65 0.0353(17) 0.058(2) 0.0395(16) -0.0068(14) 0.0080(14) -0.0025(14)
C66 0.0373(18) 0.058(2) 0.0492(19) -0.0051(15) 0.0148(16) -0.0040(15)
C67 0.0348(17) 0.0562(19) 0.0472(18) -0.0020(15) 0.0153(15) -0.0022(14)
C68 0.0430(19) 0.060(2) 0.0512(19) -0.0123(16) 0.0192(17) -0.0057(16)
C69 0.058(2) 0.063(2) 0.0450(19) 0.0005(16) 0.0178(18) 0.0021(18)
C70 0.077(3) 0.079(3) 0.0412(19) 0.0019(18) 0.010(2) 0.011(2)
C71 0.063(3) 0.076(3) 0.049(2) -0.0009(19) 0.000(2) 0.022(2)
C72 0.041(2) 0.095(3) 0.063(3) -0.026(2) -0.009(2) 0.020(2)
C73 0.058(4) 0.182(8) 0.428(15) -0.137(9) 0.111(6) -0.033(5)
C74 0.126(7) 0.191(8) 0.469(19) -0.173(11) 0.188(10) -0.039(6)
C75 0.057(5) 0.49(3) 0.451(16) -0.205(15) 0.043(9) 0.038(10)
C76 0.121(7) 0.215(9) 0.61(2) -0.173(12) 0.241(12) -0.068(7)
C77 0.0409(19) 0.076(2) 0.0432(18) -0.0107(17) 0.0131(16) 0.0018(17)
C78 0.062(3) 0.101(3) 0.053(2) -0.024(2) 0.027(2) -0.013(2)
C79 0.062(3) 0.087(3) 0.053(2) -0.014(2) 0.002(2) 0.013(2)
C80 0.048(2) 0.081(3) 0.049(2) -0.0141(19) 0.0086(18) -0.005(2)
C81 0.040(2) 0.077(3) 0.055(2) -0.0151(19) 0.0127(18) -0.0128(18)
C82 0.040(2) 0.098(3) 0.071(3) -0.025(2) 0.008(2) 0.000(2)
C83 0.0379(19) 0.077(3) 0.050(2) -0.0150(18) 0.0074(16) -0.0011(18)
C84 0.067(3) 0.078(3) 0.054(2) -0.005(2) 0.002(2) 0.008(2)
Cl1 0.229(3) 0.1603(18) 0.0860(10) -0.0071(11) 0.0625(14) -0.1165(19)
O9 0.177(5) 0.156(5) 0.108(3) 0.025(3) 0.065(4) -0.050(4)
O10 0.442(13) 0.171(6) 0.092(4) 0.035(4) 0.062(6) -0.110(7)
O11 0.244(9) 0.196(6) 0.131(5) -0.045(4) 0.072(5) -0.086(6)
O12 0.246(8) 0.276(9) 0.184(7) -0.038(6) 0.083(6) -0.186(7)
O17 0.39(2) 0.49(3) 0.38(2) 0.043(16) -0.088(16) -0.165(18)
N13 0.144(6) 0.164(7) 0.131(6) 0.019(5) 0.036(5) 0.017(5)
C88 0.265(16) 0.337(19) 0.166(11) 0.011(11) 0.059(10) 0.157(14)
C89 0.248(14) 0.246(15) 0.177(11) -0.047(10) -0.071(10) 0.073(11)
C90 0.178(9) 0.243(13) 0.278(15) 0.171(11) -0.023(10) -0.031(9)
O18 0.103(3) 0.072(2) 0.098(3) 0.007(2) -0.011(2) 0.014(2)
N14 0.168(7) 0.149(6) 0.107(4) 0.044(4) 0.045(4) 0.080(5)
C85 0.242(14) 0.084(5) 0.303(17) 0.059(8) -0.135(13) -0.018(7)
C86 0.287(19) 0.222(15) 0.45(3) 0.138(18) 0.120(19) 0.165(14)
C87 0.62(4) 0.38(3) 0.106(9) 0.037(12) 0.118(16) -0.09(3)
O19 0.362(16) 0.357(16) 0.285(13) 0.148(12) 0.187(12) 0.128(13)
N15 0.151(7) 0.161(6) 0.123(5) -0.007(5) 0.055(5) -0.033(5)
C94 0.54(3) 0.35(2) 0.163(12) 0.023(12) -0.114(15) -0.27(2)
C95 0.352(18) 0.118(6) 0.217(12) -0.066(7) 0.130(12) -0.053(8)
C96 0.234(13) 0.308(15) 0.291(16) 0.171(14) 0.124(11) 0.051(12)
O20 0.089(2) 0.0502(16) 0.092(2) 0.0006(14) 0.046(2) 0.0036(15)
N16 0.095(3) 0.063(2) 0.060(2) -0.0056(17) 0.017(2) 0.012(2)
C91 0.127(5) 0.070(3) 0.088(4) -0.023(3) -0.007(4) 0.003(3)
C92 0.146(6) 0.122(5) 0.072(3) 0.008(3) 0.052(4) 0.047(5)
C93 0.061(3) 0.054(2) 0.065(2) 0.0012(18) 0.019(2) 0.0048(18)
Cl2 0.054(2) 0.071(3) 0.071(2) 0.0195(16) 0.0186(16) -0.0004(16)
O13 0.095(7) 0.098(6) 0.157(8) 0.058(6) 0.081(6) 0.028(5)
O14 0.142(9) 0.066(5) 0.330(19) 0.075(7) 0.047(12) 0.026(5)
O15 0.059(4) 0.219(13) 0.128(7) 0.061(8) 0.034(4) -0.003(5)
O16 0.37(2) 0.200(13) 0.091(6) -0.003(7) -0.035(9) -0.152(15)
Cl2A 0.122(7) 0.064(5) 0.135(8) 0.035(4) 0.034(6) -0.004(4)
O13A 0.150(16) 0.143(14) 0.27(3) 0.119(14) 0.128(18) 0.048(12)
O14A 0.20(2) 0.092(13) 0.35(2) -0.058(14) -0.064(19) -0.034(12)
O15A 0.27(2) 0.19(2) 0.151(13) 0.093(12) 0.066(13) 0.127(18)
O16A 0.122(15) 0.081(9) 0.27(2) 0.042(12) 0.102(15) -0.016(9)

loop_
_atom_type_symbol
_atom_type_description
_atom_type_scat_dispersion_real
_atom_type_scat_dispersion_imag
_atom_type_scat_source
C C 0.0181 0.0091 'International Tables Vol C Tables 4.2.6.8 and 6.1.1.4'
H H 0.0000 0.0000 'International Tables Vol C Tables 4.2.6.8 and 6.1.1.4'
Cl Cl 0.3639 0.7018 'International Tables Vol C Tables 4.2.6.8 and 6.1.1.4'
F F 0.0727 0.0534 'International Tables Vol C Tables 4.2.6.8 and 6.1.1.4'
N N 0.0311 0.0180 'International Tables Vol C Tables 4.2.6.8 and 6.1.1.4'
Ni Ni -3.0029 0.5091 'International Tables Vol C Tables 4.2.6.8 and 6.1.1.4'
O O 0.0492 0.0322 'International Tables Vol C Tables 4.2.6.8 and 6.1.1.4'
Rh Rh 0.0927 3.6045 'International Tables Vol C Tables 4.2.6.8 and 6.1.1.4'
S S 0.3331 0.5567 'International Tables Vol C Tables 4.2.6.8 and 6.1.1.4'

loop_
_exptl_crystal_face_index_h
_exptl_crystal_face_index_k
_exptl_crystal_face_index_l
_exptl_crystal_face_perp_dist
15 -1 -9 0.2723
0 -2 15 0.1669
17 16 -30 0.1633
-13 15 1 0.1562
-9 -1 30 0.1606
-9 -8 15 0.1499
18 -17 -30 0.1613
7 2 -30 0.1644

loop_
_geom_angle_atom_site_label_1
_geom_angle_atom_site_label_2
_geom_angle_atom_site_label_3
_geom_angle
_geom_angle_site_symmetry_1
_geom_angle_site_symmetry_3
_geom_angle_publ_flag
Rh1 Rh1 S1 175.90(2) 3_665 . ?
O1 Rh1 Rh1 85.96(6) . 3_665 ?
O1 Rh1 S1 89.95(7) . . ?
O1 Rh1 O2 88.22(11) . . ?
O1 Rh1 O3 175.05(9) . . ?
O1 Rh1 O4 92.81(10) . . ?
O2 Rh1 Rh1 88.93(6) . 3_665 ?
O2 Rh1 S1 91.18(6) . . ?
O2 Rh1 O4 174.89(9) . . ?
O3 Rh1 Rh1 89.13(6) . 3_665 ?
O3 Rh1 S1 94.97(6) . . ?
O3 Rh1 O2 91.11(10) . . ?
O3 Rh1 O4 87.43(10) . . ?
O4 Rh1 Rh1 86.14(6) . 3_665 ?
O4 Rh1 S1 93.83(6) . . ?
S1 Ni1 S2 80.75(3) . . ?
F1 Ni1 S1 80.71(6) . . ?
F1 Ni1 S2 80.16(6) . . ?
F1 Ni1 N1 171.90(9) . . ?
F1 Ni1 N2 88.80(10) . . ?
F1 Ni1 N3 95.17(10) . . ?
N1 Ni1 S1 91.83(8) . . ?
N1 Ni1 S2 95.63(8) . . ?
N1 Ni1 N2 95.78(11) . . ?
N2 Ni1 S1 101.30(8) . . ?
N2 Ni1 S2 168.33(9) . . ?
N3 Ni1 S1 171.95(8) . . ?
N3 Ni1 S2 91.76(8) . . ?
N3 Ni1 N1 91.85(11) . . ?
N3 Ni1 N2 85.44(11) . . ?
S2 Ni2 S1 80.78(3) . . ?
F1 Ni2 S1 79.96(6) . . ?
F1 Ni2 S2 80.58(6) . . ?
F1 Ni2 N4 98.63(10) . . ?
F1 Ni2 N5 86.33(10) . . ?
F1 Ni2 N6 170.95(9) . . ?
N4 Ni2 S1 172.49(9) . . ?
N4 Ni2 S2 91.71(8) . . ?
N4 Ni2 N5 86.15(12) . . ?
N4 Ni2 N6 90.00(11) . . ?
N5 Ni2 S1 101.07(8) . . ?
N5 Ni2 S2 166.28(9) . . ?
N6 Ni2 S1 91.13(8) . . ?
N6 Ni2 S2 96.57(8) . . ?
N6 Ni2 N5 96.99(11) . . ?
Ni1 S1 Rh1 141.42(3) . . ?
Ni1 S1 Ni2 76.05(3) . . ?
Ni2 S1 Rh1 135.89(3) . . ?
C1 S1 Rh1 97.44(10) . . ?
C1 S1 Ni1 97.99(10) . . ?
C1 S1 Ni2 97.98(10) . . ?
Ni2 S2 Ni1 76.82(3) . . ?
C17 S2 Ni1 103.86(11) . . ?
C17 S2 Ni2 101.98(11) . . ?
Ni1 F1 Ni2 96.81(8) . . ?
C39 O1 Rh1 121.4(2) . . ?
C41 O2 Rh1 118.4(2) . . ?
C39 O3 Rh1 117.2(2) 3_665 . ?
C41 O4 Rh1 121.0(2) 3_665 . ?
Ni1 N1 H1 105.0 . . ?
C3 N1 Ni1 115.6(2) . . ?
C3 N1 H1 105.0 . . ?
C3 N1 C7 109.4(2) . . ?
C7 N1 Ni1 115.6(2) . . ?
C7 N1 H1 105.0 . . ?
C10 N2 Ni1 116.4(2) . . ?
C10 N2 C11 108.1(3) . . ?
C10 N2 C12 108.9(3) . . ?
C11 N2 Ni1 107.9(2) . . ?
C11 N2 C12 105.7(3) . . ?
C12 N2 Ni1 109.4(2) . . ?
Ni1 N3 H3 106.0 . . ?
C14 N3 Ni1 112.1(2) . . ?
C14 N3 H3 106.0 . . ?
C14 N3 C15 111.8(3) . . ?
C15 N3 Ni1 114.3(2) . . ?
C15 N3 H3 106.0 . . ?
Ni2 N4 H4 106.2 . . ?
C22 N4 Ni2 114.5(2) . . ?
C22 N4 H4 106.2 . . ?
C22 N4 C23 111.5(3) . . ?
C23 N4 Ni2 111.5(2) . . ?
C23 N4 H4 106.2 . . ?
C25 N5 Ni2 108.6(2) . . ?
C26 N5 Ni2 108.5(2) . . ?
C26 N5 C25 106.1(3) . . ?
C26 N5 C27 108.0(3) . . ?
C27 N5 Ni2 115.6(2) . . ?
C27 N5 C25 109.6(3) . . ?
Ni2 N6 H6 105.7 . . ?
C29 N6 Ni2 115.4(2) . . ?
C29 N6 H6 105.7 . . ?
C30 N6 Ni2 114.8(2) . . ?
C30 N6 H6 105.7 . . ?
C30 N6 C29 108.7(3) . . ?
C2 C1 S1 119.8(2) . . ?
C2 C1 C6 119.2(3) . . ?
C6 C1 S1 120.9(2) . . ?
C1 C2 C8 119.7(3) . . ?
C1 C2 C30 120.0(3) . . ?
C8 C2 C30 120.2(3) . . ?
N1 C3 H3A 109.0 . . ?
N1 C3 H3B 109.0 . . ?
N1 C3 C9 112.9(3) . . ?
H3A C3 H3B 107.8 . . ?
C9 C3 H3A 109.0 . . ?
C9 C3 H3B 109.0 . . ?
C5 C4 C8 117.2(3) . . ?
C5 C4 C31 121.0(3) . . ?
C8 C4 C31 121.8(3) . . ?
C4 C5 H5 118.7 . . ?
C6 C5 C4 122.6(3) . . ?
C6 C5 H5 118.7 . . ?
C1 C6 C7 120.1(3) . . ?
C5 C6 C1 119.5(3) . . ?
C5 C6 C7 120.4(3) . . ?
N1 C7 C6 113.1(3) . . ?
N1 C7 H7A 109.0 . . ?
N1 C7 H7B 109.0 . . ?
C6 C7 H7A 109.0 . . ?
C6 C7 H7B 109.0 . . ?
H7A C7 H7B 107.8 . . ?
C2 C8 C4 121.8(3) . . ?
C2 C8 H8 119.1 . . ?
C4 C8 H8 119.1 . . ?
C3 C9 H9A 108.6 . . ?
C3 C9 H9B 108.6 . . ?
C3 C9 C10 114.7(3) . . ?
H9A C9 H9B 107.6 . . ?
C10 C9 H9A 108.6 . . ?
C10 C9 H9B 108.6 . . ?
N2 C10 C9 114.6(3) . . ?
N2 C10 H10A 108.6 . . ?
N2 C10 H10B 108.6 . . ?
C9 C10 H10A 108.6 . . ?
C9 C10 H10B 108.6 . . ?
H10A C10 H10B 107.6 . . ?
N2 C11 H11A 109.5 . . ?
N2 C11 H11B 109.5 . . ?
N2 C11 H11C 109.5 . . ?
H11A C11 H11B 109.5 . . ?
H11A C11 H11C 109.5 . . ?
H11B C11 H11C 109.5 . . ?
N2 C12 H12A 108.2 . . ?
N2 C12 H12B 108.2 . . ?
N2 C12 C13 116.4(3) . . ?
H12A C12 H12B 107.3 . . ?
C13 C12 H12A 108.2 . . ?
C13 C12 H12B 108.2 . . ?
C12 C13 H13A 108.4 . . ?
C12 C13 H13B 108.4 . . ?
H13A C13 H13B 107.5 . . ?
C14 C13 C12 115.5(3) . . ?
C14 C13 H13A 108.4 . . ?
C14 C13 H13B 108.4 . . ?
N3 C14 C13 110.7(3) . . ?
N3 C14 H14A 109.5 . . ?
N3 C14 H14B 109.5 . . ?
C13 C14 H14A 109.5 . . ?
C13 C14 H14B 109.5 . . ?
H14A C14 H14B 108.1 . . ?
N3 C15 H15A 108.9 . . ?
N3 C15 H15B 108.9 . . ?
N3 C15 C16 113.2(3) . . ?
H15A C15 H15B 107.8 . . ?
C16 C15 H15A 108.9 . . ?
C16 C15 H15B 108.9 . . ?
C17 C16 C15 120.2(3) . . ?
C21 C16 C15 120.2(3) . . ?
C21 C16 C17 119.6(3) . . ?
C16 C17 S2 120.5(2) . . ?
C18 C17 S2 121.0(3) . . ?
C18 C17 C16 118.5(3) . . ?
C17 C18 C19 119.9(3) . . ?
C17 C18 C22 121.0(3) . . ?
C19 C18 C22 118.9(3) . . ?
C18 C19 H19 118.7 . . ?
C20 C19 C18 122.5(3) . . ?
C20 C19 H19 118.7 . . ?
C19 C20 C21 116.8(3) . . ?
C19 C20 C35 123.2(3) . . ?
C21 C20 C35 119.9(3) . . ?
C16 C21 C20 122.5(3) . . ?
C16 C21 H21 118.8 . . ?
C20 C21 H21 118.8 . . ?
N4 C22 C18 111.4(3) . . ?
N4 C22 H22A 109.3 . . ?
N4 C22 H22B 109.3 . . ?
C18 C22 H22A 109.3 . . ?
C18 C22 H22B 109.3 . . ?
H22A C22 H22B 108.0 . . ?
N4 C23 H23A 109.5 . . ?
N4 C23 H23B 109.5 . . ?
N4 C23 C24 110.8(3) . . ?
H23A C23 H23B 108.1 . . ?
C24 C23 H23A 109.5 . . ?
C24 C23 H23B 109.5 . . ?
C23 C24 H24A 108.3 . . ?
C23 C24 H24B 108.3 . . ?
C23 C24 C25 115.7(3) . . ?
H24A C24 H24B 107.4 . . ?
C25 C24 H24A 108.3 . . ?
C25 C24 H24B 108.3 . . ?
N5 C25 C24 116.1(3) . . ?
N5 C25 H25A 108.3 . . ?
N5 C25 H25B 108.3 . . ?
C24 C25 H25A 108.3 . . ?
C24 C25 H25B 108.3 . . ?
H25A C25 H25B 107.4 . . ?
N5 C26 H26A 109.5 . . ?
N5 C26 H26B 109.5 . . ?
N5 C26 H26C 109.5 . . ?
H26A C26 H26B 109.5 . . ?
H26A C26 H26C 109.5 . . ?
H26B C26 H26C 109.5 . . ?
N5 C27 H27A 108.7 . . ?
N5 C27 H27B 108.7 . . ?
N5 C27 C28 114.4(3) . . ?
H27A C27 H27B 107.6 . . ?
C28 C27 H27A 108.7 . . ?
C28 C27 H27B 108.7 . . ?
C27 C28 H28A 108.6 . . ?
C27 C28 H28B 108.6 . . ?
H28A C28 H28B 107.6 . . ?
C29 C28 C27 114.5(3) . . ?
C29 C28 H28A 108.6 . . ?
C29 C28 H28B 108.6 . . ?
N6 C29 C28 114.2(3) . . ?
N6 C29 H29A 108.7 . . ?
N6 C29 H29B 108.7 . . ?
C28 C29 H29A 108.7 . . ?
C28 C29 H29B 108.7 . . ?
H29A C29 H29B 107.6 . . ?
N6 C30 C2 113.8(3) . . ?
N6 C30 H30A 108.8 . . ?
N6 C30 H30B 108.8 . . ?
C2 C30 H30A 108.8 . . ?
C2 C30 H30B 108.8 . . ?
H30A C30 H30B 107.7 . . ?
C32 C31 C4 112.7(3) . . ?
C32 C31 C33 107.5(5) . . ?
C32 C31 C34 108.6(5) . . ?
C33 C31 C4 108.3(4) . . ?
C34 C31 C4 110.1(4) . . ?
C34 C31 C33 109.6(5) . . ?
C31 C32 H32A 109.5 . . ?
C31 C32 H32B 109.5 . . ?
C31 C32 H32C 109.5 . . ?
H32A C32 H32B 109.5 . . ?
H32A C32 H32C 109.5 . . ?
H32B C32 H32C 109.5 . . ?
C31 C33 H33A 109.5 . . ?
C31 C33 H33B 109.5 . . ?
C31 C33 H33C 109.5 . . ?
H33A C33 H33B 109.5 . . ?
H33A C33 H33C 109.5 . . ?
H33B C33 H33C 109.5 . . ?
C31 C34 H34A 109.5 . . ?
C31 C34 H34B 109.5 . . ?
C31 C34 H34C 109.5 . . ?
H34A C34 H34B 109.5 . . ?
H34A C34 H34C 109.5 . . ?
H34B C34 H34C 109.5 . . ?
C20 C35 C38 109.2(3) . . ?
C36 C35 C20 108.8(3) . . ?
C36 C35 C37 109.5(4) . . ?
C36 C35 C38 109.2(4) . . ?
C37 C35 C20 112.4(3) . . ?
C37 C35 C38 107.6(3) . . ?
C35 C36 H36A 109.5 . . ?
C35 C36 H36B 109.5 . . ?
C35 C36 H36C 109.5 . . ?
H36A C36 H36B 109.5 . . ?
H36A C36 H36C 109.5 . . ?
H36B C36 H36C 109.5 . . ?
C35 C37 H37A 109.5 . . ?
C35 C37 H37B 109.5 . . ?
C35 C37 H37C 109.5 . . ?
H37A C37 H37B 109.5 . . ?
H37A C37 H37C 109.5 . . ?
H37B C37 H37C 109.5 . . ?
C35 C38 H38A 109.5 . . ?
C35 C38 H38B 109.5 . . ?
C35 C38 H38C 109.5 . . ?
H38A C38 H38B 109.5 . . ?
H38A C38 H38C 109.5 . . ?
H38B C38 H38C 109.5 . . ?
O1 C39 C40 116.1(3) . . ?
O3 C39 O1 126.0(3) 3_665 . ?
O3 C39 C40 117.9(3) 3_665 . ?
C39 C40 H40A 109.5 . . ?
C39 C40 H40B 109.5 . . ?
C39 C40 H40C 109.5 . . ?
H40A C40 H40B 109.5 . . ?
H40A C40 H40C 109.5 . . ?
H40B C40 H40C 109.5 . . ?
O2 C41 O4 125.5(3) . 3_665 ?
O2 C41 C42 117.4(3) . . ?
O4 C41 C42 117.1(3) 3_665 . ?
C41 C42 H42A 109.5 . . ?
C41 C42 H42B 109.5 . . ?
C41 C42 H42C 109.5 . . ?
H42A C42 H42B 109.5 . . ?
H42A C42 H42C 109.5 . . ?
H42B C42 H42C 109.5 . . ?
Rh2 Rh2 S3 175.50(3) 3_765 . ?
O5 Rh2 Rh2 87.32(7) . 3_765 ?
O5 Rh2 S3 88.47(8) . . ?
O5 Rh2 O6 92.03(13) . . ?
O5 Rh2 O7 175.23(10) . . ?
O5 Rh2 O8 87.56(12) . . ?
O6 Rh2 Rh2 87.95(7) . 3_765 ?
O6 Rh2 S3 90.63(8) . . ?
O6 Rh2 O7 87.63(11) . . ?
O6 Rh2 O8 175.12(10) . . ?
O7 Rh2 Rh2 87.92(7) . 3_765 ?
O7 Rh2 S3 96.29(7) . . ?
O7 Rh2 O8 92.37(11) . . ?
O8 Rh2 Rh2 87.17(7) . 3_765 ?
O8 Rh2 S3 94.22(8) . . ?
S4 Ni3 S3 81.62(4) . . ?
F2 Ni3 S3 79.36(6) . . ?
F2 Ni3 S4 79.77(7) . . ?
F2 Ni3 N7 170.76(15) . . ?
F2 Ni3 N8 89.78(11) . . ?
F2 Ni3 N9 97.08(11) . . ?
N7 Ni3 S3 91.79(12) . . ?
N7 Ni3 S4 96.46(15) . . ?
N7 Ni3 N8 94.56(18) . . ?
N8 Ni3 S3 101.17(9) . . ?
N8 Ni3 S4 168.55(10) . . ?
N9 Ni3 S3 172.09(12) . . ?
N9 Ni3 S4 90.82(12) . . ?
N9 Ni3 N7 91.37(14) . . ?
N9 Ni3 N8 85.80(15) . . ?
S4 Ni4 S3 82.88(4) . . ?
F2 Ni4 S3 80.51(6) . . ?
F2 Ni4 S4 80.15(6) . . ?
F2 Ni4 N10 96.69(10) . . ?
F2 Ni4 N11 87.91(10) . . ?
F2 Ni4 N12 170.96(12) . . ?
N10 Ni4 S3 173.27(8) . . ?
N10 Ni4 S4 90.62(8) . . ?
N10 Ni4 N11 86.20(11) . . ?
N10 Ni4 N12 91.68(13) . . ?
N11 Ni4 S3 99.76(8) . . ?
N11 Ni4 S4 167.21(8) . . ?
N12 Ni4 S3 90.80(10) . . ?
N12 Ni4 S4 96.41(10) . . ?
N12 Ni4 N11 96.07(12) . . ?
Ni3 S3 Rh2 139.74(5) . . ?
Ni4 S3 Rh2 136.42(4) . . ?
Ni4 S3 Ni3 75.11(3) . . ?
C43 S3 Rh2 100.62(13) . . ?
C43 S3 Ni3 97.17(16) . . ?
C43 S3 Ni4 97.97(16) . . ?
Ni4 S4 Ni3 76.86(3) . . ?
C63 S4 Ni3 103.32(16) . . ?
C63 S4 Ni4 104.40(12) . . ?
Ni4 F2 Ni3 97.18(9) . . ?
C81 O5 Rh2 120.1(3) . . ?
C83 O6 Rh2 118.6(3) . . ?
C81 O7 Rh2 117.5(2) 3_765 . ?
C83 O8 Rh2 119.0(3) 3_765 . ?
Ni3 N7 H7 104.9 . . ?
C49 N7 Ni3 114.7(3) . . ?
C49 N7 H7 104.9 . . ?
C50 N7 Ni3 117.1(4) . . ?
C50 N7 H7 104.9 . . ?
C50 N7 C49 109.0(4) . . ?
C52 N8 Ni3 116.6(3) . . ?
C53 N8 Ni3 108.6(3) . . ?
C53 N8 C52 107.9(4) . . ?
C53 N8 C54 106.2(3) . . ?
C54 N8 Ni3 108.2(3) . . ?
C54 N8 C52 108.9(3) . . ?
Ni3 N9 H9 105.3 . . ?
C56 N9 Ni3 111.5(2) . . ?
C56 N9 H9 105.3 . . ?
C57 N9 Ni3 116.2(3) . . ?
C57 N9 H9 105.3 . . ?
C57 N9 C56 112.1(3) . . ?
Ni4 N10 H10 105.8 . . ?
C64 N10 Ni4 115.8(2) . . ?
C64 N10 H10 105.8 . . ?
C65 N10 Ni4 111.6(2) . . ?
C65 N10 H10 105.8 . . ?
C65 N10 C64 111.1(3) . . ?
C67 N11 Ni4 108.43(19) . . ?
C68 N11 Ni4 108.3(2) . . ?
C68 N11 C67 105.2(3) . . ?
C69 N11 Ni4 116.3(2) . . ?
C69 N11 C67 109.6(3) . . ?
C69 N11 C68 108.4(3) . . ?
Ni4 N12 H12 104.8 . . ?
C71 N12 Ni4 115.3(2) . . ?
C71 N12 H12 104.8 . . ?
C71 N12 C72 109.6(3) . . ?
C72 N12 Ni4 116.3(3) . . ?
C72 N12 H12 104.8 . . ?
C44 C43 S3 120.6(4) . . ?
C44 C43 C48 120.0(4) . . ?
C48 C43 S3 119.4(5) . . ?
C43 C44 C72 120.2(4) . . ?
C45 C44 C43 118.7(6) . . ?
C45 C44 C72 121.1(6) . . ?
C44 C45 H45 118.4 . . ?
C46 C45 C44 123.2(7) . . ?
C46 C45 H45 118.4 . . ?
C45 C46 C73 118.3(9) . . ?
C47 C46 C45 116.9(6) . . ?
C47 C46 C73 124.7(8) . . ?
C46 C47 H47 118.3 . . ?
C46 C47 C48 123.4(7) . . ?
C48 C47 H47 118.3 . . ?
C43 C48 C49 121.5(4) . . ?
C47 C48 C43 117.8(7) . . ?
C47 C48 C49 120.7(6) . . ?
N7 C49 C48 113.0(4) . . ?
N7 C49 H49A 109.0 . . ?
N7 C49 H49B 109.0 . . ?
C48 C49 H49A 109.0 . . ?
C48 C49 H49B 109.0 . . ?
H49A C49 H49B 107.8 . . ?
N7 C50 H50A 108.9 . . ?
N7 C50 H50B 108.9 . . ?
N7 C50 C51 113.4(4) . . ?
H50A C50 H50B 107.7 . . ?
C51 C50 H50A 108.9 . . ?
C51 C50 H50B 108.9 . . ?
C50 C51 H51A 108.8 . . ?
C50 C51 H51B 108.8 . . ?
H51A C51 H51B 107.7 . . ?
C52 C51 C50 113.8(5) . . ?
C52 C51 H51A 108.8 . . ?
C52 C51 H51B 108.8 . . ?
N8 C52 C51 114.7(5) . . ?
N8 C52 H52A 108.6 . . ?
N8 C52 H52B 108.6 . . ?
C51 C52 H52A 108.6 . . ?
C51 C52 H52B 108.6 . . ?
H52A C52 H52B 107.6 . . ?
N8 C53 H53A 109.5 . . ?
N8 C53 H53B 109.5 . . ?
N8 C53 H53C 109.5 . . ?
H53A C53 H53B 109.5 . . ?
H53A C53 H53C 109.5 . . ?
H53B C53 H53C 109.5 . . ?
N8 C54 H54A 108.1 . . ?
N8 C54 H54B 108.1 . . ?
N8 C54 C55 116.6(4) . . ?
H54A C54 H54B 107.3 . . ?
C55 C54 H54A 108.1 . . ?
C55 C54 H54B 108.1 . . ?
C54 C55 H55A 108.1 . . ?
C54 C55 H55B 108.1 . . ?
H55A C55 H55B 107.3 . . ?
C56 C55 C54 116.8(4) . . ?
C56 C55 H55A 108.1 . . ?
C56 C55 H55B 108.1 . . ?
N9 C56 C55 110.9(4) . . ?
N9 C56 H56A 109.5 . . ?
N9 C56 H56B 109.5 . . ?
C55 C56 H56A 109.5 . . ?
C55 C56 H56B 109.5 . . ?
H56A C56 H56B 108.0 . . ?
N9 C57 H57A 109.2 . . ?
N9 C57 H57B 109.2 . . ?
N9 C57 C58 112.3(3) . . ?
H57A C57 H57B 107.9 . . ?
C58 C57 H57A 109.2 . . ?
C58 C57 H57B 109.2 . . ?
C59 C58 C57 118.6(4) . . ?
C59 C58 C63 120.4(4) . . ?
C63 C58 C57 120.8(4) . . ?
C58 C59 H59 118.6 . . ?
C60 C59 C58 122.7(4) . . ?
C60 C59 H59 118.6 . . ?
C59 C60 C61 116.5(4) . . ?
C59 C60 C77 120.6(4) . . ?
C61 C60 C77 122.9(4) . . ?
C60 C61 H61 119.0 . . ?
C60 C61 C62 122.0(4) . . ?
C62 C61 H61 119.0 . . ?
C61 C62 C64 119.1(4) . . ?
C63 C62 C61 120.1(4) . . ?
C63 C62 C64 120.8(3) . . ?
C58 C63 S4 121.3(3) . . ?
C58 C63 C62 117.9(3) . . ?
C62 C63 S4 120.7(3) . . ?
N10 C64 C62 112.3(3) . . ?
N10 C64 H64A 109.1 . . ?
N10 C64 H64B 109.1 . . ?
C62 C64 H64A 109.1 . . ?
C62 C64 H64B 109.1 . . ?
H64A C64 H64B 107.9 . . ?
N10 C65 H65A 109.3 . . ?
N10 C65 H65B 109.3 . . ?
N10 C65 C66 111.5(3) . . ?
H65A C65 H65B 108.0 . . ?
C66 C65 H65A 109.3 . . ?
C66 C65 H65B 109.3 . . ?
C65 C66 H66A 108.0 . . ?
C65 C66 H66B 108.0 . . ?
H66A C66 H66B 107.3 . . ?
C67 C66 C65 117.0(3) . . ?
C67 C66 H66A 108.0 . . ?
C67 C66 H66B 108.0 . . ?
N11 C67 C66 116.0(3) . . ?
N11 C67 H67A 108.3 . . ?
N11 C67 H67B 108.3 . . ?
C66 C67 H67A 108.3 . . ?
C66 C67 H67B 108.3 . . ?
H67A C67 H67B 107.4 . . ?
N11 C68 H68A 109.5 . . ?
N11 C68 H68B 109.5 . . ?
N11 C68 H68C 109.5 . . ?
H68A C68 H68B 109.5 . . ?
H68A C68 H68C 109.5 . . ?
H68B C68 H68C 109.5 . . ?
N11 C69 H69A 108.7 . . ?
N11 C69 H69B 108.7 . . ?
N11 C69 C70 114.4(3) . . ?
H69A C69 H69B 107.6 . . ?
C70 C69 H69A 108.7 . . ?
C70 C69 H69B 108.7 . . ?
C69 C70 H70A 108.9 . . ?
C69 C70 H70B 108.9 . . ?
C69 C70 C71 113.2(3) . . ?
H70A C70 H70B 107.8 . . ?
C71 C70 H70A 108.9 . . ?
C71 C70 H70B 108.9 . . ?
N12 C71 C70 113.6(4) . . ?
N12 C71 H71A 108.8 . . ?
N12 C71 H71B 108.8 . . ?
C70 C71 H71A 108.8 . . ?
C70 C71 H71B 108.8 . . ?
H71A C71 H71B 107.7 . . ?
N12 C72 H72A 108.8 . . ?
N12 C72 H72B 108.8 . . ?
C44 C72 N12 113.8(4) . . ?
C44 C72 H72A 108.8 . . ?
C44 C72 H72B 108.8 . . ?
H72A C72 H72B 107.7 . . ?
C46 C73 C75 107.2(8) . . ?
C74 C73 C46 111.9(6) . . ?
C74 C73 C75 105.5(9) . . ?
C74 C73 C76 117.4(8) . . ?
C76 C73 C46 112.5(8) . . ?
C76 C73 C75 101.0(7) . . ?
C73 C74 H74A 109.5 . . ?
C73 C74 H74B 109.5 . . ?
C73 C74 H74C 109.5 . . ?
H74A C74 H74B 109.5 . . ?
H74A C74 H74C 109.5 . . ?
H74B C74 H74C 109.5 . . ?
C73 C75 H75A 109.5 . . ?
C73 C75 H75B 109.5 . . ?
C73 C75 H75C 109.5 . . ?
H75A C75 H75B 109.5 . . ?
H75A C75 H75C 109.5 . . ?
H75B C75 H75C 109.5 . . ?
C73 C76 H76A 109.5 . . ?
C73 C76 H76B 109.5 . . ?
C73 C76 H76C 109.5 . . ?
H76A C76 H76B 109.5 . . ?
H76A C76 H76C 109.5 . . ?
H76B C76 H76C 109.5 . . ?
C78 C77 C60 108.9(3) . . ?
C78 C77 C79 109.2(4) . . ?
C79 C77 C60 109.7(3) . . ?
C80 C77 C60 112.5(3) . . ?
C80 C77 C78 107.9(3) . . ?
C80 C77 C79 108.6(4) . . ?
C77 C78 H78A 109.5 . . ?
C77 C78 H78B 109.5 . . ?
C77 C78 H78C 109.5 . . ?
H78A C78 H78B 109.5 . . ?
H78A C78 H78C 109.5 . . ?
H78B C78 H78C 109.5 . . ?
C77 C79 H79A 109.5 . . ?
C77 C79 H79B 109.5 . . ?
C77 C79 H79C 109.5 . . ?
H79A C79 H79B 109.5 . . ?
H79A C79 H79C 109.5 . . ?
H79B C79 H79C 109.5 . . ?
C77 C80 H80A 109.5 . . ?
C77 C80 H80B 109.5 . . ?
C77 C80 H80C 109.5 . . ?
H80A C80 H80B 109.5 . . ?
H80A C80 H80C 109.5 . . ?
H80B C80 H80C 109.5 . . ?
O5 C81 O7 127.0(4) . 3_765 ?
O5 C81 C82 115.9(4) . . ?
O7 C81 C82 117.2(3) 3_765 . ?
C81 C82 H82A 109.5 . . ?
C81 C82 H82B 109.5 . . ?
C81 C82 H82C 109.5 . . ?
H82A C82 H82B 109.5 . . ?
H82A C82 H82C 109.5 . . ?
H82B C82 H82C 109.5 . . ?
O6 C83 C84 115.5(4) . . ?
O8 C83 O6 126.9(4) 3_765 . ?
O8 C83 C84 117.5(4) 3_765 . ?
C83 C84 H84A 109.5 . . ?
C83 C84 H84B 109.5 . . ?
C83 C84 H84C 109.5 . . ?
H84A C84 H84B 109.5 . . ?
H84A C84 H84C 109.5 . . ?
H84B C84 H84C 109.5 . . ?
O9 Cl1 O11 109.1(3) . . ?
O9 Cl1 O12 108.3(4) . . ?
O10 Cl1 O9 111.2(5) . . ?
O10 Cl1 O11 108.6(4) . . ?
O10 Cl1 O12 109.4(4) . . ?
O12 Cl1 O11 110.1(5) . . ?
C88 N13 C90 126.9(12) . . ?
C89 N13 C88 113.5(12) . . ?
C89 N13 C90 119.2(12) . . ?
N13 C88 H88A 109.5 . . ?
N13 C88 H88B 109.5 . . ?
N13 C88 H88C 109.5 . . ?
H88A C88 H88B 109.5 . . ?
H88A C88 H88C 109.5 . . ?
H88B C88 H88C 109.5 . . ?
N13 C89 H89A 109.5 . . ?
N13 C89 H89B 109.5 . . ?
N13 C89 H89C 109.5 . . ?
H89A C89 H89B 109.5 . . ?
H89A C89 H89C 109.5 . . ?
H89B C89 H89C 109.5 . . ?
O17 C90 N13 113.7(19) . . ?
O17 C90 H90 123.1 . . ?
N13 C90 H90 123.1 . . ?
C85 N14 C86 143.4(14) . . ?
C85 N14 C87 109.6(15) . . ?
C86 N14 C87 104.5(13) . . ?
O18 C85 N14 152.4(19) . . ?
O18 C85 H85 103.8 . . ?
N14 C85 H85 103.8 . . ?
N14 C86 H86A 109.5 . . ?
N14 C86 H86B 109.5 . . ?
N14 C86 H86C 109.5 . . ?
H86A C86 H86B 109.5 . . ?
H86A C86 H86C 109.5 . . ?
H86B C86 H86C 109.5 . . ?
N14 C87 H87A 109.5 . . ?
N14 C87 H87B 109.5 . . ?
N14 C87 H87C 109.5 . . ?
H87A C87 H87B 109.5 . . ?
H87A C87 H87C 109.5 . . ?
H87B C87 H87C 109.5 . . ?
C95 N15 C94 111.5(13) . . ?
C96 N15 C94 128.3(13) . . ?
C96 N15 C95 120.0(11) . . ?
N15 C94 H94A 109.5 . . ?
N15 C94 H94B 109.5 . . ?
N15 C94 H94C 109.5 . . ?
H94A C94 H94B 109.5 . . ?
H94A C94 H94C 109.5 . . ?
H94B C94 H94C 109.5 . . ?
N15 C95 H95A 109.5 . . ?
N15 C95 H95B 109.5 . . ?
N15 C95 H95C 109.5 . . ?
H95A C95 H95B 109.5 . . ?
H95A C95 H95C 109.5 . . ?
H95B C95 H95C 109.5 . . ?
O19 C96 N15 131(2) . . ?
O19 C96 H96 114.7 . . ?
N15 C96 H96 114.7 . . ?
C92 N16 C91 119.0(5) . . ?
C93 N16 C91 120.6(5) . . ?
C93 N16 C92 120.4(4) . . ?
N16 C91 H91A 109.5 . . ?
N16 C91 H91B 109.5 . . ?
N16 C91 H91C 109.5 . . ?
H91A C91 H91B 109.5 . . ?
H91A C91 H91C 109.5 . . ?
H91B C91 H91C 109.5 . . ?
N16 C92 H92A 109.5 . . ?
N16 C92 H92B 109.5 . . ?
N16 C92 H92C 109.5 . . ?
H92A C92 H92B 109.5 . . ?
H92A C92 H92C 109.5 . . ?
H92B C92 H92C 109.5 . . ?
O20 C93 N16 125.9(4) . . ?
O20 C93 H93 117.0 . . ?
N16 C93 H93 117.0 . . ?
O13 Cl2 O15 108.8(6) . . ?
O13 Cl2 O16 110.2(7) . . ?
O14 Cl2 O13 115.6(7) . . ?
O14 Cl2 O15 106.1(6) . . ?
O14 Cl2 O16 108.6(7) . . ?
O16 Cl2 O15 107.2(8) . . ?
O14A Cl2A O13A 108.3(11) . . ?
O15A Cl2A O13A 109.9(10) . . ?
O15A Cl2A O14A 105.8(10) . . ?
O16A Cl2A O13A 108.8(10) . . ?
O16A Cl2A O14A 111.3(11) . . ?
O16A Cl2A O15A 112.7(11) . . ?

loop_
_geom_bond_atom_site_label_1
_geom_bond_atom_site_label_2
_geom_bond_distance
_geom_bond_site_symmetry_2
_geom_bond_publ_flag
Rh1 Rh1 2.4191(4) 3_665 ?
Rh1 S1 2.5762(7) . ?
Rh1 O1 2.028(2) . ?
Rh1 O2 2.048(2) . ?
Rh1 O3 2.045(2) . ?
Rh1 O4 2.053(2) . ?
Ni1 S1 2.4774(9) . ?
Ni1 S2 2.4804(9) . ?
Ni1 F1 2.0451(19) . ?
Ni1 N1 2.134(3) . ?
Ni1 N2 2.192(3) . ?
Ni1 N3 2.087(3) . ?
Ni2 S1 2.5003(9) . ?
Ni2 S2 2.4553(10) . ?
Ni2 F1 2.055(2) . ?
Ni2 N4 2.120(3) . ?
Ni2 N5 2.181(3) . ?
Ni2 N6 2.136(3) . ?
S1 C1 1.770(3) . ?
S2 C17 1.770(3) . ?
O1 C39 1.261(4) . ?
O2 C41 1.258(4) . ?
O3 C39 1.259(4) 3_665 ?
O4 C41 1.266(4) 3_665 ?
N1 H1 1.0000 . ?
N1 C3 1.490(4) . ?
N1 C7 1.497(4) . ?
N2 C10 1.484(5) . ?
N2 C11 1.486(4) . ?
N2 C12 1.495(5) . ?
N3 H3 1.0000 . ?
N3 C14 1.491(4) . ?
N3 C15 1.491(4) . ?
N4 H4 1.0000 . ?
N4 C22 1.481(5) . ?
N4 C23 1.493(5) . ?
N5 C25 1.496(5) . ?
N5 C26 1.471(5) . ?
N5 C27 1.490(5) . ?
N6 H6 1.0000 . ?
N6 C29 1.492(4) . ?
N6 C30 1.492(4) . ?
C1 C2 1.395(4) . ?
C1 C6 1.404(5) . ?
C2 C8 1.398(5) . ?
C2 C30 1.501(4) . ?
C3 H3A 0.9900 . ?
C3 H3B 0.9900 . ?
C3 C9 1.514(6) . ?
C4 C5 1.387(5) . ?
C4 C8 1.398(5) . ?
C4 C31 1.539(5) . ?
C5 H5 0.9500 . ?
C5 C6 1.385(5) . ?
C6 C7 1.500(4) . ?
C7 H7A 0.9900 . ?
C7 H7B 0.9900 . ?
C8 H8 0.9500 . ?
C9 H9A 0.9900 . ?
C9 H9B 0.9900 . ?
C9 C10 1.527(5) . ?
C10 H10A 0.9900 . ?
C10 H10B 0.9900 . ?
C11 H11A 0.9800 . ?
C11 H11B 0.9800 . ?
C11 H11C 0.9800 . ?
C12 H12A 0.9900 . ?
C12 H12B 0.9900 . ?
C12 C13 1.519(5) . ?
C13 H13A 0.9900 . ?
C13 H13B 0.9900 . ?
C13 C14 1.518(5) . ?
C14 H14A 0.9900 . ?
C14 H14B 0.9900 . ?
C15 H15A 0.9900 . ?
C15 H15B 0.9900 . ?
C15 C16 1.499(4) . ?
C16 C17 1.411(5) . ?
C16 C21 1.388(5) . ?
C17 C18 1.394(5) . ?
C18 C19 1.396(5) . ?
C18 C22 1.499(5) . ?
C19 H19 0.9500 . ?
C19 C20 1.381(5) . ?
C20 C21 1.396(5) . ?
C20 C35 1.531(4) . ?
C21 H21 0.9500 . ?
C22 H22A 0.9900 . ?
C22 H22B 0.9900 . ?
C23 H23A 0.9900 . ?
C23 H23B 0.9900 . ?
C23 C24 1.524(6) . ?
C24 H24A 0.9900 . ?
C24 H24B 0.9900 . ?
C24 C25 1.527(6) . ?
C25 H25A 0.9900 . ?
C25 H25B 0.9900 . ?
C26 H26A 0.9800 . ?
C26 H26B 0.9800 . ?
C26 H26C 0.9800 . ?
C27 H27A 0.9900 . ?
C27 H27B 0.9900 . ?
C27 C28 1.521(5) . ?
C28 H28A 0.9900 . ?
C28 H28B 0.9900 . ?
C28 C29 1.517(5) . ?
C29 H29A 0.9900 . ?
C29 H29B 0.9900 . ?
C30 H30A 0.9900 . ?
C30 H30B 0.9900 . ?
C31 C32 1.500(6) . ?
C31 C33 1.530(8) . ?
C31 C34 1.507(7) . ?
C32 H32A 0.9800 . ?
C32 H32B 0.9800 . ?
C32 H32C 0.9800 . ?
C33 H33A 0.9800 . ?
C33 H33B 0.9800 . ?
C33 H33C 0.9800 . ?
C34 H34A 0.9800 . ?
C34 H34B 0.9800 . ?
C34 H34C 0.9800 . ?
C35 C36 1.524(6) . ?
C35 C37 1.527(5) . ?
C35 C38 1.533(5) . ?
C36 H36A 0.9800 . ?
C36 H36B 0.9800 . ?
C36 H36C 0.9800 . ?
C37 H37A 0.9800 . ?
C37 H37B 0.9800 . ?
C37 H37C 0.9800 . ?
C38 H38A 0.9800 . ?
C38 H38B 0.9800 . ?
C38 H38C 0.9800 . ?
C39 C40 1.491(5) . ?
C40 H40A 0.9800 . ?
C40 H40B 0.9800 . ?
C40 H40C 0.9800 . ?
C41 C42 1.496(5) . ?
C42 H42A 0.9800 . ?
C42 H42B 0.9800 . ?
C42 H42C 0.9800 . ?
Rh2 Rh2 2.4276(5) 3_765 ?
Rh2 S3 2.6312(9) . ?
Rh2 O5 2.021(3) . ?
Rh2 O6 2.043(3) . ?
Rh2 O7 2.056(3) . ?
Rh2 O8 2.057(3) . ?
Ni3 S3 2.5450(11) . ?
Ni3 S4 2.4808(15) . ?
Ni3 F2 2.050(2) . ?
Ni3 N7 2.128(4) . ?
Ni3 N8 2.179(4) . ?
Ni3 N9 2.110(3) . ?
Ni4 S3 2.4980(11) . ?
Ni4 S4 2.4652(11) . ?
Ni4 F2 2.049(2) . ?
Ni4 N10 2.120(3) . ?
Ni4 N11 2.197(3) . ?
Ni4 N12 2.125(3) . ?
S3 C43 1.770(4) . ?
S4 C63 1.774(4) . ?
O5 C81 1.257(5) . ?
O6 C83 1.265(5) . ?
O7 C81 1.267(5) 3_765 ?
O8 C83 1.253(5) 3_765 ?
N7 H7 1.0000 . ?
N7 C49 1.484(6) . ?
N7 C50 1.467(8) . ?
N8 C52 1.503(5) . ?
N8 C53 1.474(5) . ?
N8 C54 1.488(5) . ?
N9 H9 1.0000 . ?
N9 C56 1.481(5) . ?
N9 C57 1.479(6) . ?
N10 H10 1.0000 . ?
N10 C64 1.496(4) . ?
N10 C65 1.479(4) . ?
N11 C67 1.498(4) . ?
N11 C68 1.486(4) . ?
N11 C69 1.475(5) . ?
N12 H12 1.0000 . ?
N12 C71 1.477(6) . ?
N12 C72 1.497(5) . ?
C43 C44 1.395(8) . ?
C43 C48 1.408(7) . ?
C44 C45 1.393(6) . ?
C44 C72 1.478(8) . ?
C45 H45 0.9500 . ?
C45 C46 1.375(11) . ?
C46 C47 1.372(12) . ?
C46 C73 1.540(8) . ?
C47 H47 0.9500 . ?
C47 C48 1.402(8) . ?
C48 C49 1.487(9) . ?
C49 H49A 0.9900 . ?
C49 H49B 0.9900 . ?
C50 H50A 0.9900 . ?
C50 H50B 0.9900 . ?
C50 C51 1.527(10) . ?
C51 H51A 0.9900 . ?
C51 H51B 0.9900 . ?
C51 C52 1.510(8) . ?
C52 H52A 0.9900 . ?
C52 H52B 0.9900 . ?
C53 H53A 0.9800 . ?
C53 H53B 0.9800 . ?
C53 H53C 0.9800 . ?
C54 H54A 0.9900 . ?
C54 H54B 0.9900 . ?
C54 C55 1.521(6) . ?
C55 H55A 0.9900 . ?
C55 H55B 0.9900 . ?
C55 C56 1.504(7) . ?
C56 H56A 0.9900 . ?
C56 H56B 0.9900 . ?
C57 H57A 0.9900 . ?
C57 H57B 0.9900 . ?
C57 C58 1.512(6) . ?
C58 C59 1.390(6) . ?
C58 C63 1.400(6) . ?
C59 H59 0.9500 . ?
C59 C60 1.390(6) . ?
C60 C61 1.395(5) . ?
C60 C77 1.538(5) . ?
C61 H61 0.9500 . ?
C61 C62 1.409(5) . ?
C62 C63 1.403(6) . ?
C62 C64 1.501(5) . ?
C64 H64A 0.9900 . ?
C64 H64B 0.9900 . ?
C65 H65A 0.9900 . ?
C65 H65B 0.9900 . ?
C65 C66 1.522(5) . ?
C66 H66A 0.9900 . ?
C66 H66B 0.9900 . ?
C66 C67 1.512(5) . ?
C67 H67A 0.9900 . ?
C67 H67B 0.9900 . ?
C68 H68A 0.9800 . ?
C68 H68B 0.9800 . ?
C68 H68C 0.9800 . ?
C69 H69A 0.9900 . ?
C69 H69B 0.9900 . ?
C69 C70 1.525(6) . ?
C70 H70A 0.9900 . ?
C70 H70B 0.9900 . ?
C70 C71 1.544(6) . ?
C71 H71A 0.9900 . ?
C71 H71B 0.9900 . ?
C72 H72A 0.9900 . ?
C72 H72B 0.9900 . ?
C73 C74 1.449(9) . ?
C73 C75 1.585(12) . ?
C73 C76 1.465(11) . ?
C74 H74A 0.9800 . ?
C74 H74B 0.9800 . ?
C74 H74C 0.9800 . ?
C75 H75A 0.9800 . ?
C75 H75B 0.9800 . ?
C75 H75C 0.9800 . ?
C76 H76A 0.9800 . ?
C76 H76B 0.9800 . ?
C76 H76C 0.9800 . ?
C77 C78 1.530(5) . ?
C77 C79 1.537(6) . ?
C77 C80 1.513(6) . ?
C78 H78A 0.9800 . ?
C78 H78B 0.9800 . ?
C78 H78C 0.9800 . ?
C79 H79A 0.9800 . ?
C79 H79B 0.9800 . ?
C79 H79C 0.9800 . ?
C80 H80A 0.9800 . ?
C80 H80B 0.9800 . ?
C80 H80C 0.9800 . ?
C81 C82 1.501(6) . ?
C82 H82A 0.9800 . ?
C82 H82B 0.9800 . ?
C82 H82C 0.9800 . ?
C83 C84 1.516(6) . ?
C84 H84A 0.9800 . ?
C84 H84B 0.9800 . ?
C84 H84C 0.9800 . ?
Cl1 O9 1.409(5) . ?
Cl1 O10 1.386(6) . ?
Cl1 O11 1.460(6) . ?
Cl1 O12 1.448(6) . ?
O17 C90 1.233(15) . ?
N13 C88 1.399(10) . ?
N13 C89 1.395(10) . ?
N13 C90 1.401(12) . ?
C88 H88A 0.9800 . ?
C88 H88B 0.9800 . ?
C88 H88C 0.9800 . ?
C89 H89A 0.9800 . ?
C89 H89B 0.9800 . ?
C89 H89C 0.9800 . ?
C90 H90 0.9500 . ?
O18 C85 1.143(12) . ?
N14 C85 1.157(10) . ?
N14 C86 1.439(12) . ?
N14 C87 1.444(15) . ?
C85 H85 0.9500 . ?
C86 H86A 0.9800 . ?
C86 H86B 0.9800 . ?
C86 H86C 0.9800 . ?
C87 H87A 0.9800 . ?
C87 H87B 0.9800 . ?
C87 H87C 0.9800 . ?
O19 C96 1.205(14) . ?
N15 C94 1.434(10) . ?
N15 C95 1.399(9) . ?
N15 C96 1.385(13) . ?
C94 H94A 0.9800 . ?
C94 H94B 0.9800 . ?
C94 H94C 0.9800 . ?
C95 H95A 0.9800 . ?
C95 H95B 0.9800 . ?
C95 H95C 0.9800 . ?
C96 H96 0.9500 . ?
O20 C93 1.228(5) . ?
N16 C91 1.461(7) . ?
N16 C92 1.450(7) . ?
N16 C93 1.315(5) . ?
C91 H91A 0.9800 . ?
C91 H91B 0.9800 . ?
C91 H91C 0.9800 . ?
C92 H92A 0.9800 . ?
C92 H92B 0.9800 . ?
C92 H92C 0.9800 . ?
C93 H93 0.9500 . ?
Cl2 O13 1.363(8) . ?
Cl2 O14 1.353(9) . ?
Cl2 O15 1.401(8) . ?
Cl2 O16 1.390(9) . ?
Cl2A O13A 1.366(13) . ?
Cl2A O14A 1.362(14) . ?
Cl2A O15A 1.336(14) . ?
Cl2A O16A 1.325(14) . ?

loop_
_geom_torsion_atom_site_label_1
_geom_torsion_atom_site_label_2
_geom_torsion_atom_site_label_3
_geom_torsion_atom_site_label_4
_geom_torsion
_geom_torsion_site_symmetry_1
_geom_torsion_site_symmetry_2
_geom_torsion_site_symmetry_3
_geom_torsion_site_symmetry_4
_geom_torsion_publ_flag
Rh1 S1 C1 C2 -86.2(2) . . . . ?
Rh1 S1 C1 C6 92.1(2) . . . . ?
Rh1 O1 C39 O3 -6.9(5) . . . 3_665 ?
Rh1 O1 C39 C40 170.8(3) . . . . ?
Rh1 O2 C41 O4 1.6(5) . . . 3_665 ?
Rh1 O2 C41 C42 -177.1(3) . . . . ?
Ni1 S1 C1 C2 129.2(2) . . . . ?
Ni1 S1 C1 C6 -52.4(3) . . . . ?
Ni1 S2 C17 C16 -49.1(3) . . . . ?
Ni1 S2 C17 C18 132.8(3) . . . . ?
Ni1 N1 C3 C9 -53.9(3) . . . . ?
Ni1 N1 C7 C6 -58.7(3) . . . . ?
Ni1 N2 C10 C9 45.0(4) . . . . ?
Ni1 N2 C12 C13 63.2(4) . . . . ?
Ni1 N3 C14 C13 -72.3(3) . . . . ?
Ni1 N3 C15 C16 -76.3(3) . . . . ?
Ni2 S1 C1 C2 52.3(2) . . . . ?
Ni2 S1 C1 C6 -129.3(2) . . . . ?
Ni2 S2 C17 C16 -128.3(3) . . . . ?
Ni2 S2 C17 C18 53.7(3) . . . . ?
Ni2 N4 C22 C18 75.6(3) . . . . ?
Ni2 N4 C23 C24 70.5(3) . . . . ?
Ni2 N5 C25 C24 -65.0(4) . . . . ?
Ni2 N5 C27 C28 -46.3(4) . . . . ?
Ni2 N6 C29 C28 50.0(3) . . . . ?
Ni2 N6 C30 C2 58.5(3) . . . . ?
S1 C1 C2 C8 -179.7(2) . . . . ?
S1 C1 C2 C30 4.4(4) . . . . ?
S1 C1 C6 C5 179.5(2) . . . . ?
S1 C1 C6 C7 -3.2(4) . . . . ?
S2 C17 C18 C19 172.5(3) . . . . ?
S2 C17 C18 C22 -12.7(5) . . . . ?
N1 C3 C9 C10 78.2(4) . . . . ?
N2 C12 C13 C14 -61.8(5) . . . . ?
N3 C15 C16 C17 66.8(4) . . . . ?
N3 C15 C16 C21 -111.7(4) . . . . ?
N4 C23 C24 C25 -63.3(5) . . . . ?
N5 C27 C28 C29 74.9(4) . . . . ?
C1 C2 C8 C4 -0.1(5) . . . . ?
C1 C2 C30 N6 -76.9(4) . . . . ?
C1 C6 C7 N1 74.5(4) . . . . ?
C2 C1 C6 C5 -2.2(5) . . . . ?
C2 C1 C6 C7 175.2(3) . . . . ?
C3 N1 C7 C6 168.7(3) . . . . ?
C3 C9 C10 N2 -73.2(4) . . . . ?
C4 C5 C6 C1 0.6(5) . . . . ?
C4 C5 C6 C7 -176.7(3) . . . . ?
C5 C4 C8 C2 -1.4(5) . . . . ?
C5 C4 C31 C32 171.5(4) . . . . ?
C5 C4 C31 C33 -69.7(5) . . . . ?
C5 C4 C31 C34 50.0(6) . . . . ?
C5 C6 C7 N1 -108.2(4) . . . . ?
C6 C1 C2 C8 1.9(4) . . . . ?
C6 C1 C2 C30 -174.0(3) . . . . ?
C7 N1 C3 C9 78.7(4) . . . . ?
C8 C2 C30 N6 107.2(3) . . . . ?
C8 C4 C5 C6 1.2(5) . . . . ?
C8 C4 C31 C32 -10.5(6) . . . . ?
C8 C4 C31 C33 108.3(5) . . . . ?
C8 C4 C31 C34 -131.9(5) . . . . ?
C10 N2 C12 C13 -65.0(4) . . . . ?
C11 N2 C10 C9 -76.5(4) . . . . ?
C11 N2 C12 C13 179.1(3) . . . . ?
C12 N2 C10 C9 169.1(3) . . . . ?
C12 C13 C14 N3 63.1(4) . . . . ?
C14 N3 C15 C16 52.4(4) . . . . ?
C15 N3 C14 C13 157.8(3) . . . . ?
C15 C16 C17 S2 7.8(5) . . . . ?
C15 C16 C17 C18 -174.1(3) . . . . ?
C15 C16 C21 C20 178.8(3) . . . . ?
C16 C17 C18 C19 -5.5(5) . . . . ?
C16 C17 C18 C22 169.2(3) . . . . ?
C17 C16 C21 C20 0.4(6) . . . . ?
C17 C18 C19 C20 2.1(6) . . . . ?
C17 C18 C22 N4 -63.7(4) . . . . ?
C18 C19 C20 C21 2.5(6) . . . . ?
C18 C19 C20 C35 179.6(3) . . . . ?
C19 C18 C22 N4 111.1(4) . . . . ?
C19 C20 C21 C16 -3.8(5) . . . . ?
C19 C20 C35 C36 -115.2(5) . . . . ?
C19 C20 C35 C37 6.3(5) . . . . ?
C19 C20 C35 C38 125.6(4) . . . . ?
C21 C16 C17 S2 -173.8(3) . . . . ?
C21 C16 C17 C18 4.3(5) . . . . ?
C21 C20 C35 C36 61.8(5) . . . . ?
C21 C20 C35 C37 -176.7(4) . . . . ?
C21 C20 C35 C38 -57.4(5) . . . . ?
C22 N4 C23 C24 -160.2(3) . . . . ?
C22 C18 C19 C20 -172.8(3) . . . . ?
C23 N4 C22 C18 -52.1(4) . . . . ?
C23 C24 C25 N5 63.5(5) . . . . ?
C25 N5 C27 C28 -169.4(3) . . . . ?
C26 N5 C25 C24 178.5(3) . . . . ?
C26 N5 C27 C28 75.4(4) . . . . ?
C27 N5 C25 C24 62.1(4) . . . . ?
C27 C28 C29 N6 -77.2(4) . . . . ?
C29 N6 C30 C2 -170.6(3) . . . . ?
C30 N6 C29 C28 -80.5(4) . . . . ?
C30 C2 C8 C4 175.8(3) . . . . ?
C31 C4 C5 C6 179.3(3) . . . . ?
C31 C4 C8 C2 -179.5(3) . . . . ?
C35 C20 C21 C16 179.0(3) . . . . ?
Rh2 S3 C43 C44 -89.1(3) . . . . ?
Rh2 S3 C43 C48 92.5(3) . . . . ?
Rh2 O5 C81 O7 4.9(6) . . . 3_765 ?
Rh2 O5 C81 C82 -174.8(3) . . . . ?
Rh2 O6 C83 O8 -7.3(5) . . . 3_765 ?
Rh2 O6 C83 C84 171.7(3) . . . . ?
Ni3 S3 C43 C44 127.2(3) . . . . ?
Ni3 S3 C43 C48 -51.3(3) . . . . ?
Ni3 S4 C63 C58 -51.6(3) . . . . ?
Ni3 S4 C63 C62 130.2(3) . . . . ?
Ni3 N7 C49 C48 -60.4(5) . . . . ?
Ni3 N7 C50 C51 -54.2(5) . . . . ?
Ni3 N8 C52 C51 47.2(6) . . . . ?
Ni3 N8 C54 C55 64.0(4) . . . . ?
Ni3 N9 C56 C55 -70.6(4) . . . . ?
Ni3 N9 C57 C58 -75.5(4) . . . . ?
Ni4 S3 C43 C44 51.3(3) . . . . ?
Ni4 S3 C43 C48 -127.1(3) . . . . ?
Ni4 S4 C63 C58 -131.2(3) . . . . ?
Ni4 S4 C63 C62 50.6(3) . . . . ?
Ni4 N10 C64 C62 75.0(3) . . . . ?
Ni4 N10 C65 C66 69.5(3) . . . . ?
Ni4 N11 C67 C66 -64.1(3) . . . . ?
Ni4 N11 C69 C70 -46.4(4) . . . . ?
Ni4 N12 C71 C70 54.0(4) . . . . ?
Ni4 N12 C72 C44 56.7(4) . . . . ?
S3 C43 C44 C45 -176.5(4) . . . . ?
S3 C43 C44 C72 5.7(6) . . . . ?
S3 C43 C48 C47 176.9(4) . . . . ?
S3 C43 C48 C49 -4.0(6) . . . . ?
N7 C50 C51 C52 76.5(6) . . . . ?
N8 C54 C55 C56 -61.6(5) . . . . ?
N9 C57 C58 C59 -113.2(4) . . . . ?
N9 C57 C58 C63 62.4(6) . . . . ?
N10 C65 C66 C67 -62.4(4) . . . . ?
N11 C69 C70 C71 73.8(5) . . . . ?
C43 C44 C45 C46 -0.6(8) . . . . ?
C43 C44 C72 N12 -75.8(5) . . . . ?
C43 C48 C49 N7 77.8(5) . . . . ?
C44 C43 C48 C47 -1.6(6) . . . . ?
C44 C43 C48 C49 177.6(4) . . . . ?
C44 C45 C46 C47 -1.3(10) . . . . ?
C44 C45 C46 C73 -178.5(6) . . . . ?
C45 C44 C72 N12 106.4(5) . . . . ?
C45 C46 C47 C48 1.7(11) . . . . ?
C45 C46 C73 C74 -53.8(12) . . . . ?
C45 C46 C73 C75 61.4(10) . . . . ?
C45 C46 C73 C76 171.5(8) . . . . ?
C46 C47 C48 C43 -0.4(9) . . . . ?
C46 C47 C48 C49 -179.5(6) . . . . ?
C47 C46 C73 C74 129.1(10) . . . . ?
C47 C46 C73 C75 -115.7(11) . . . . ?
C47 C46 C73 C76 -5.5(13) . . . . ?
C47 C48 C49 N7 -103.1(5) . . . . ?
C48 C43 C44 C45 2.0(6) . . . . ?
C48 C43 C44 C72 -175.9(4) . . . . ?
C49 N7 C50 C51 78.0(5) . . . . ?
C50 N7 C49 C48 166.1(4) . . . . ?
C50 C51 C52 N8 -72.5(6) . . . . ?
C52 N8 C54 C55 -63.6(5) . . . . ?
C53 N8 C52 C51 -75.3(6) . . . . ?
C53 N8 C54 C55 -179.6(4) . . . . ?
C54 N8 C52 C51 169.9(5) . . . . ?
C54 C55 C56 N9 61.6(5) . . . . ?
C56 N9 C57 C58 54.4(5) . . . . ?
C57 N9 C56 C55 157.2(4) . . . . ?
C57 C58 C59 C60 174.5(4) . . . . ?
C57 C58 C63 S4 11.7(6) . . . . ?
C57 C58 C63 C62 -170.0(4) . . . . ?
C58 C59 C60 C61 -3.5(6) . . . . ?
C58 C59 C60 C77 176.6(4) . . . . ?
C59 C58 C63 S4 -172.7(3) . . . . ?
C59 C58 C63 C62 5.6(6) . . . . ?
C59 C60 C61 C62 3.7(5) . . . . ?
C59 C60 C77 C78 -62.0(5) . . . . ?
C59 C60 C77 C79 57.4(5) . . . . ?
C59 C60 C77 C80 178.4(4) . . . . ?
C60 C61 C62 C63 0.6(5) . . . . ?
C60 C61 C62 C64 -177.8(3) . . . . ?
C61 C60 C77 C78 118.1(4) . . . . ?
C61 C60 C77 C79 -122.5(4) . . . . ?
C61 C60 C77 C80 -1.4(5) . . . . ?
C61 C62 C63 S4 173.0(3) . . . . ?
C61 C62 C63 C58 -5.3(5) . . . . ?
C61 C62 C64 N10 113.8(4) . . . . ?
C63 C58 C59 C60 -1.2(7) . . . . ?
C63 C62 C64 N10 -64.6(5) . . . . ?
C64 N10 C65 C66 -159.5(3) . . . . ?
C64 C62 C63 S4 -8.6(5) . . . . ?
C64 C62 C63 C58 173.1(3) . . . . ?
C65 N10 C64 C62 -53.8(4) . . . . ?
C65 C66 C67 N11 62.4(4) . . . . ?
C67 N11 C69 C70 -169.8(3) . . . . ?
C68 N11 C67 C66 -179.7(3) . . . . ?
C68 N11 C69 C70 75.8(4) . . . . ?
C69 N11 C67 C66 63.9(4) . . . . ?
C69 C70 C71 N12 -78.7(5) . . . . ?
C71 N12 C72 C44 -170.4(4) . . . . ?
C72 N12 C71 C70 -79.5(4) . . . . ?
C72 C44 C45 C46 177.3(6) . . . . ?
C73 C46 C47 C48 178.8(7) . . . . ?
C77 C60 C61 C62 -176.4(3) . . . . ?
C88 N13 C90 O17 -14.2(18) . . . . ?
C89 N13 C90 O17 173.1(12) . . . . ?
C86 N14 C85 O18 173(2) . . . . ?
C87 N14 C85 O18 15(3) . . . . ?
C94 N15 C96 O19 1(2) . . . . ?
C95 N15 C96 O19 -173.9(16) . . . . ?
C91 N16 C93 O20 179.7(5) . . . . ?
C92 N16 C93 O20 -0.7(8) . . . . ?

loop_
_smtbx_masks_void_nr
_smtbx_masks_void_average_x
_smtbx_masks_void_average_y
_smtbx_masks_void_average_z
_smtbx_masks_void_volume
_smtbx_masks_void_count_electrons
_smtbx_masks_void_content
1 0.197 0.221 0.106 331.7 65.0 '1.5 DMF'
2 0.197 0.279 0.606 331.7 64.9 '1.5 DMF'
3 -0.197 0.721 0.394 331.7 67.1 '1.5 DMF'
4 -0.197 0.779 0.894 331.7 67.1 '1.5 DMF'
